data_4312637
loop_
_publ_author_name
'Syuhei Yamaguchi'
'Akinori Kumagai'
'Yasuhiro Funahashi'
'Koichiro Jitsukawa'
'Hideki Masuda'

_publ_contact_author_address
;
       Department of Applied Chemistry
       Faculty of Engineering Science
       Nagoya Institute of Technology
       Gokiso-cho, Showa-ku, Nagoya 466 - 8555
       Japan
;
_publ_contact_author_email ' masuda@ach.nitech.ac.jp '
_publ_contact_author_fax ' +81-52-735-5228 '
_publ_contact_author_name ' Hideki Masuda '
_publ_contact_author_phone ' +81-52-735-5228 '
_publ_section_title
;
 An Accurately-Constructed Structural Model for an Active Site of
 Fe-Containing Superoxide Dismutases (Fe-SODs)
;
_journal_name_full 'Inorganic Chemistry'
_journal_page_first 7698
_journal_page_last 7700
_journal_paper_doi 10.1021/ic034962t
_journal_volume 42
_journal_year 2003
_chemical_formula_moiety 'C22 H24 Cl2 Cu N6 O8 '
_chemical_formula_sum 'C22 H24 Cl2 Cu N6 O8'
_chemical_formula_weight 634.92
_space_group_IT_number 14
_symmetry_cell_setting monoclinic
_symmetry_Int_Tables_number 14
_symmetry_space_group_name_Hall '-P 2ybc'
_symmetry_space_group_name_H-M 'P 1 21/c 1'
_audit_creation_date 2003-07-05
_audit_creation_method 'by CrystalStructure v3.51'
_cell_angle_alpha 90
_cell_angle_beta 92.080(4)
_cell_angle_gamma 90
_cell_formula_units_Z 8
_cell_length_a 14.533(3)
_cell_length_b 10.839(3)
_cell_length_c 34.456(8)
_cell_measurement_reflns_used 9797
_cell_measurement_temperature 173.1
_cell_measurement_theta_max 27.5
_cell_measurement_theta_min 3.0
_cell_volume 5424(2)
_computing_cell_refinement CrystalClear
_computing_data_collection CrystalClear
_computing_data_reduction CrystalStructure
_computing_publication_material 'CrystalStructure Ver. 3.51'
_computing_structure_refinement CRYSTALS
_computing_structure_solution SIR92
_diffrn_detector_area_resol_mean 7.31
_diffrn_measured_fraction_theta_full 0.9127
_diffrn_measured_fraction_theta_max 0.9127
_diffrn_measurement_device_type 'Rigaku Mercury'
_diffrn_measurement_method \w
_diffrn_radiation_type 'Mo K\a'
_diffrn_radiation_wavelength 0.7107
_diffrn_reflns_av_R_equivalents 0.039
_diffrn_reflns_limit_h_max 18
_diffrn_reflns_limit_h_min -18
_diffrn_reflns_limit_k_max 14
_diffrn_reflns_limit_k_min -11
_diffrn_reflns_limit_l_max 44
_diffrn_reflns_limit_l_min -44
_diffrn_reflns_number 11947
_diffrn_reflns_theta_full 27.48
_diffrn_reflns_theta_max 27.48
_exptl_absorpt_coefficient_mu 1.059
_exptl_absorpt_correction_type none
_exptl_crystal_colour green
_exptl_crystal_density_diffrn 1.555
_exptl_crystal_density_method 'not measured'
_exptl_crystal_description block
_exptl_crystal_F_000 2600.00
_exptl_crystal_size_max 0.30
_exptl_crystal_size_mid 0.30
_exptl_crystal_size_min 0.30
_refine_diff_density_max 0.65
_refine_diff_density_min -0.55
_refine_ls_extinction_method none
_refine_ls_goodness_of_fit_ref 1.050
_refine_ls_hydrogen_treatment refall
_refine_ls_number_parameters 745
_refine_ls_number_reflns 6675
_refine_ls_R_factor_gt 0.0520
_refine_ls_shift/su_max 0.0200
_refine_ls_structure_factor_coef Fsqd
_refine_ls_weighting_details 'w = 1/[0.0010Fo^2^ + 0.9000\s^2^(Fo) + 0.0000]/(4Fo^2^)'
_refine_ls_weighting_scheme calc
_refine_ls_wR_factor_ref 0.1350
_reflns_number_gt 6587
_reflns_number_total 11948
_reflns_threshold_expression F^2^>2.0\s(F^2^)
_cod_data_source_file ic034962tsi20030812_083353.cif
_cod_data_source_block CuTpaMeCN
_cod_original_cell_volume 5424.1(22)
_cod_original_formula_sum 'C44 H48 Cl4 Cu2 N12 O16 '
_cod_database_code 4312637

loop_
_symmetry_equiv_pos_as_xyz
x,y,z
-x,-y,-z
-x,y+1/2,-z+1/2
x,-y+1/2,z+1/2

loop_
_atom_site_label
_atom_site_type_symbol
_atom_site_fract_x
_atom_site_fract_y
_atom_site_fract_z
_atom_site_U_iso_or_equiv
_atom_site_adp_type
_atom_site_occupancy
_atom_site_symmetry_multiplicity
_atom_site_calc_flag
_atom_site_refinement_flags
_atom_site_disorder_assembly
_atom_site_disorder_group
Cu(1) Cu -0.13150(5) 0.34786(7) 0.91644(2) 0.0265(2) Uani 1.00 1 d . . .
Cu(2) Cu 0.37298(5) 0.18973(6) 0.83773(2) 0.0272(2) Uani 1.00 1 d . . .
Cl(1) Cl -0.13983(10) 0.8090(2) 0.95692(4) 0.0363(4) Uani 1.00 1 d . . .
Cl(2) Cl 0.14606(10) 0.7476(2) 0.79866(4) 0.0363(4) Uani 1.00 1 d . . .
Cl(3) Cl 0.37699(12) 0.7689(2) 0.95590(6) 0.0477(5) Uani 1.00 1 d . . .
Cl(4) Cl 0.34795(11) 0.2987(2) 0.69914(4) 0.0387(4) Uani 1.00 1 d . . .
O(1) O -0.1741(4) 0.6852(4) 0.9560(2) 0.061(2) Uani 1.00 1 d . . .
O(2) O -0.0863(3) 0.8277(4) 0.99256(13) 0.051(2) Uani 1.00 1 d . . .
O(3) O -0.0819(3) 0.8298(4) 0.92460(13) 0.048(1) Uani 1.00 1 d . . .
O(4) O -0.2140(3) 0.8955(5) 0.9557(2) 0.061(2) Uani 1.00 1 d . . .
O(5) O 0.0615(3) 0.6829(5) 0.8024(2) 0.059(2) Uani 1.00 1 d . . .
O(6) O 0.1792(4) 0.7909(6) 0.8355(2) 0.074(2) Uani 1.00 1 d . . .
O(7) O 0.2140(3) 0.6652(4) 0.78379(13) 0.047(1) Uani 1.00 1 d . . .
O(8) O 0.1323(3) 0.8486(4) 0.7720(2) 0.055(2) Uani 1.00 1 d . . .
O(9) O 0.3827(3) 0.6377(4) 0.9564(2) 0.067(2) Uani 1.00 1 d . . .
O(10) O 0.3368(4) 0.8140(5) 0.9896(2) 0.067(2) Uani 1.00 1 d . . .
O(11) O 0.3105(5) 0.8017(6) 0.9241(2) 0.088(2) Uani 1.00 1 d . . .
O(12) O 0.4599(4) 0.8249(5) 0.9480(3) 0.126(3) Uani 1.00 1 d . . .
O(13) O 0.2611(3) 0.2452(5) 0.6857(2) 0.059(2) Uani 1.00 1 d . . .
O(14) O 0.3300(4) 0.3884(5) 0.7281(1) 0.061(2) Uani 1.00 1 d . . .
O(15) O 0.4078(4) 0.2053(5) 0.7142(2) 0.071(2) Uani 1.00 1 d . . .
O(16) O 0.3906(3) 0.3583(5) 0.6671(1) 0.053(2) Uani 1.00 1 d . . .
N(1) N -0.1294(3) 0.4467(4) 0.86722(13) 0.0251(13) Uani 1.00 1 d . . .
N(2) N -0.2563(3) 0.4340(4) 0.92167(13) 0.0269(13) Uani 1.00 1 d . . .
N(3) N -0.1363(3) 0.2041(4) 0.87798(13) 0.0262(13) Uani 1.00 1 d . . .
N(4) N -0.0159(3) 0.4463(4) 0.9295(1) 0.0288(13) Uani 1.00 1 d . . .
N(5) N -0.1309(3) 0.2467(5) 0.9636(1) 0.034(2) Uani 1.00 1 d . . .
N(6) N 0.3656(3) 0.3751(4) 0.84314(13) 0.0247(13) Uani 1.00 1 d . . .
N(7) N 0.2483(3) 0.2151(4) 0.80706(13) 0.0273(13) Uani 1.00 1 d . . .
N(8) N 0.3625(3) 0.1969(4) 0.89664(13) 0.0263(13) Uani 1.00 1 d . . .
N(9) N 0.4852(3) 0.2295(4) 0.80689(13) 0.0264(13) Uani 1.00 1 d . . .
N(10) N 0.3816(3) 0.0081(5) 0.8347(2) 0.035(2) Uani 1.00 1 d . . .
N(11) N 0.6069(5) 0.2352(6) 0.8846(2) 0.063(2) Uani 1.00 1 d . . .
N(12) N 0.1111(4) 0.2436(7) 0.8859(2) 0.064(2) Uani 1.00 1 d . . .
C(1) C -0.2268(4) 0.4719(6) 0.8549(2) 0.031(2) Uani 1.00 1 d . . .
C(2) C -0.2807(4) 0.4979(5) 0.8896(2) 0.028(2) Uani 1.00 1 d . . .
C(3) C -0.3562(4) 0.5764(6) 0.8889(2) 0.035(2) Uani 1.00 1 d . . .
C(4) C -0.4091(4) 0.5846(6) 0.9211(2) 0.040(2) Uani 1.00 1 d . . .
C(5) C -0.3873(4) 0.5144(6) 0.9530(2) 0.040(2) Uani 1.00 1 d . . .
C(6) C -0.3082(4) 0.4396(6) 0.9523(2) 0.033(2) Uani 1.00 1 d . . .
C(7) C -0.0843(4) 0.3688(5) 0.8380(2) 0.031(2) Uani 1.00 1 d . . .
C(8) C -0.1158(4) 0.2372(5) 0.8413(2) 0.028(2) Uani 1.00 1 d . . .
C(9) C -0.1224(4) 0.1591(6) 0.8105(2) 0.039(2) Uani 1.00 1 d . . .
C(10) C -0.1514(5) 0.0392(6) 0.8170(2) 0.043(2) Uani 1.00 1 d . . .
C(11) C -0.1713(4) 0.0023(7) 0.8538(2) 0.044(2) Uani 1.00 1 d . . .
C(12) C -0.1634(4) 0.0896(6) 0.8839(2) 0.034(2) Uani 1.00 1 d . . .
C(13) C -0.0787(4) 0.5612(5) 0.8759(2) 0.031(2) Uani 1.00 1 d . . .
C(14) C -0.0004(4) 0.5348(5) 0.9041(2) 0.031(2) Uani 1.00 1 d . . .
C(15) C 0.0817(4) 0.6020(6) 0.9049(2) 0.041(2) Uani 1.00 1 d . . .
C(16) C 0.1465(5) 0.5750(6) 0.9339(2) 0.048(2) Uani 1.00 1 d . . .
C(17) C 0.1305(4) 0.4848(6) 0.9608(2) 0.045(2) Uani 1.00 1 d . . .
C(18) C 0.0483(4) 0.4203(6) 0.9572(2) 0.038(2) Uani 1.00 1 d . . .
C(19) C -0.1272(4) 0.1874(6) 0.9905(2) 0.032(2) Uani 1.00 1 d . . .
C(20) C -0.1214(4) 0.1091(6) 1.0248(2) 0.037(2) Uani 1.00 1 d . . .
C(21) C 0.2671(4) 0.4100(5) 0.8401(2) 0.030(2) Uani 1.00 1 d . . .
C(22) C 0.2168(4) 0.3310(5) 0.8104(2) 0.026(2) Uani 1.00 1 d . . .
C(23) C 0.1394(4) 0.3702(6) 0.7890(2) 0.034(2) Uani 1.00 1 d . . .
C(24) C 0.0929(4) 0.2884(6) 0.7651(2) 0.038(2) Uani 1.00 1 d . . .
C(25) C 0.1251(4) 0.1699(6) 0.7626(2) 0.040(2) Uani 1.00 1 d . . .
C(26) C 0.2023(4) 0.1361(6) 0.7836(2) 0.036(2) Uani 1.00 1 d . . .
C(27) C 0.4050(4) 0.4043(5) 0.8821(2) 0.029(2) Uani 1.00 1 d . . .
C(28) C 0.3762(4) 0.3114(5) 0.9110(2) 0.025(2) Uani 1.00 1 d . . .
C(29) C 0.3672(4) 0.3378(6) 0.9496(2) 0.037(2) Uani 1.00 1 d . . .
C(30) C 0.3447(5) 0.2442(6) 0.9751(2) 0.043(2) Uani 1.00 1 d . . .
C(31) C 0.3305(4) 0.1262(6) 0.9606(2) 0.040(2) Uani 1.00 1 d . . .
C(32) C 0.3395(4) 0.1072(6) 0.9208(2) 0.033(2) Uani 1.00 1 d . . .
C(33) C 0.4174(4) 0.4316(5) 0.8118(2) 0.029(2) Uani 1.00 1 d . . .
C(34) C 0.4967(4) 0.3499(5) 0.8004(2) 0.026(2) Uani 1.00 1 d . . .
C(35) C 0.5728(4) 0.3968(6) 0.7824(2) 0.033(2) Uani 1.00 1 d . . .
C(36) C 0.6399(4) 0.3147(6) 0.7709(2) 0.036(2) Uani 1.00 1 d . . .
C(37) C 0.6278(4) 0.1907(6) 0.7771(2) 0.038(2) Uani 1.00 1 d . . .
C(38) C 0.5503(4) 0.1511(6) 0.7956(2) 0.032(2) Uani 1.00 1 d . . .
C(39) C 0.3908(4) -0.0953(6) 0.8364(2) 0.031(2) Uani 1.00 1 d . . .
C(40) C 0.4025(4) -0.2275(5) 0.8385(2) 0.042(2) Uani 1.00 1 d . . .
C(41) C 0.6034(4) 0.1470(7) 0.9021(2) 0.046(2) Uani 1.00 1 d . . .
C(42) C 0.5971(5) 0.0324(8) 0.9246(3) 0.070(3) Uani 1.00 1 d . . .
C(43) C 0.0985(5) 0.1405(8) 0.8828(2) 0.048(2) Uani 1.00 1 d . . .
C(44) C 0.0818(6) 0.0071(8) 0.8775(3) 0.070(3) Uani 1.00 1 d . . .
H(1) H -0.2290(4) 0.5416(6) 0.8382(2) 0.038(2) Uiso 1.00 1 c . . .
H(2) H -0.2519(4) 0.4023(6) 0.8416(2) 0.037(2) Uiso 1.00 1 c . . .
H(3) H -0.3711(4) 0.6240(6) 0.8664(2) 0.042(2) Uiso 1.00 1 c . . .
H(4) H -0.4606(4) 0.6385(6) 0.9211(2) 0.048(2) Uiso 1.00 1 c . . .
H(5) H -0.4244(4) 0.5162(6) 0.9751(2) 0.048(2) Uiso 1.00 1 c . . .
H(6) H -0.2914(4) 0.3919(6) 0.9745(2) 0.039(2) Uiso 1.00 1 c . . .
H(7) H -0.0993(4) 0.3989(5) 0.8127(2) 0.037(2) Uiso 1.00 1 c . . .
H(8) H -0.0195(4) 0.3723(5) 0.8427(2) 0.037(2) Uiso 1.00 1 c . . .
H(9) H -0.1072(4) 0.1859(6) 0.7853(2) 0.047(2) Uiso 1.00 1 c . . .
H(10) H -0.1579(5) -0.0171(6) 0.7960(2) 0.052(2) Uiso 1.00 1 c . . .
H(11) H -0.1898(4) -0.0800(7) 0.8589(2) 0.053(2) Uiso 1.00 1 c . . .
H(12) H -0.1776(4) 0.0654(6) 0.9095(2) 0.040(2) Uiso 1.00 1 c . . .
H(13) H -0.0554(4) 0.5935(5) 0.8525(2) 0.038(2) Uiso 1.00 1 c . . .
H(14) H -0.1190(4) 0.6198(5) 0.8868(2) 0.038(2) Uiso 1.00 1 c . . .
H(15) H 0.0925(4) 0.6638(6) 0.8860(2) 0.050(2) Uiso 1.00 1 c . . .
H(16) H 0.2031(5) 0.6190(6) 0.9354(2) 0.057(2) Uiso 1.00 1 c . . .
H(17) H 0.1741(4) 0.4671(6) 0.9812(2) 0.054(2) Uiso 1.00 1 c . . .
H(18) H 0.0368(4) 0.3556(6) 0.9750(2) 0.045(2) Uiso 1.00 1 c . . .
H(19) H -0.1642(4) 0.1371(6) 1.0431(2) 0.045(2) Uiso 1.00 1 c . . .
H(20) H -0.1354(4) 0.0263(6) 1.0177(2) 0.045(2) Uiso 1.00 1 c . . .
H(21) H -0.0609(4) 0.1129(6) 1.0361(2) 0.045(2) Uiso 1.00 1 c . . .
H(22) H 0.2405(4) 0.3992(5) 0.8647(2) 0.036(2) Uiso 1.00 1 c . . .
H(23) H 0.2619(4) 0.4940(5) 0.8325(2) 0.036(2) Uiso 1.00 1 c . . .
H(24) H 0.1186(4) 0.4528(6) 0.7914(2) 0.041(2) Uiso 1.00 1 c . . .
H(25) H 0.0396(4) 0.3135(6) 0.7503(2) 0.045(2) Uiso 1.00 1 c . . .
H(26) H 0.0939(4) 0.1120(6) 0.7461(2) 0.047(2) Uiso 1.00 1 c . . .
H(27) H 0.2246(4) 0.0541(6) 0.7815(2) 0.043(2) Uiso 1.00 1 c . . .
H(28) H 0.4703(4) 0.4033(5) 0.8811(2) 0.034(2) Uiso 1.00 1 c . . .
H(29) H 0.3853(4) 0.4840(5) 0.8898(2) 0.034(2) Uiso 1.00 1 c . . .
H(30) H 0.3771(4) 0.4194(6) 0.9589(2) 0.044(2) Uiso 1.00 1 c . . .
H(31) H 0.3384(5) 0.2610(6) 1.0019(2) 0.052(2) Uiso 1.00 1 c . . .
H(32) H 0.3153(4) 0.0601(6) 0.9773(2) 0.048(2) Uiso 1.00 1 c . . .
H(33) H 0.3289(4) 0.0270(6) 0.9105(2) 0.040(2) Uiso 1.00 1 c . . .
H(34) H 0.3772(4) 0.4434(5) 0.7897(2) 0.035(2) Uiso 1.00 1 c . . .
H(35) H 0.4409(4) 0.5091(5) 0.8204(2) 0.035(2) Uiso 1.00 1 c . . .
H(36) H 0.5788(4) 0.4830(6) 0.7782(2) 0.040(2) Uiso 1.00 1 c . . .
H(37) H 0.6936(4) 0.3441(6) 0.7590(2) 0.044(2) Uiso 1.00 1 c . . .
H(38) H 0.6720(4) 0.1329(6) 0.7686(2) 0.045(2) Uiso 1.00 1 c . . .
H(39) H 0.5429(4) 0.0655(6) 0.8005(2) 0.039(2) Uiso 1.00 1 c . . .
H(40) H 0.3663(4) -0.2601(5) 0.8585(2) 0.050(2) Uiso 1.00 1 c . . .
H(41) H 0.3834(4) -0.2630(5) 0.8143(2) 0.050(2) Uiso 1.00 1 c . . .
H(42) H 0.4655(4) -0.2463(5) 0.8439(2) 0.050(2) Uiso 1.00 1 c . . .

loop_
_atom_site_aniso_label
_atom_site_aniso_U_11
_atom_site_aniso_U_22
_atom_site_aniso_U_33
_atom_site_aniso_U_12
_atom_site_aniso_U_13
_atom_site_aniso_U_23
Cu(1) 0.0282(4) 0.0274(4) 0.0243(4) 0.0001(3) 0.0040(3) 0.0047(3)
Cu(2) 0.0320(4) 0.0156(4) 0.0342(4) 0.0007(3) 0.0027(3) -0.0022(3)
Cl(1) 0.0362(8) 0.0337(8) 0.0392(9) 0.0027(7) 0.0037(7) 0.0039(7)
Cl(2) 0.0322(8) 0.0435(10) 0.0331(8) -0.0037(7) 0.0005(6) -0.0023(7)
Cl(3) 0.0464(10) 0.0287(9) 0.0698(12) -0.0084(8) 0.0292(9) -0.0045(8)
Cl(4) 0.0510(10) 0.0279(8) 0.0372(8) -0.0010(8) 0.0011(7) -0.0019(7)
O(1) 0.079(4) 0.037(3) 0.067(4) -0.022(3) 0.010(3) -0.005(3)
O(2) 0.058(3) 0.047(3) 0.048(3) 0.005(3) -0.010(2) 0.001(2)
O(3) 0.045(3) 0.055(3) 0.046(3) 0.002(2) 0.015(2) 0.003(2)
O(4) 0.047(3) 0.073(4) 0.063(3) 0.027(3) 0.014(2) 0.025(3)
O(5) 0.028(2) 0.079(4) 0.070(4) -0.013(3) 0.001(2) 0.020(3)
O(6) 0.063(3) 0.112(5) 0.046(3) -0.003(3) -0.007(3) -0.037(3)
O(7) 0.050(3) 0.041(3) 0.051(3) 0.008(2) 0.016(2) -0.000(2)
O(8) 0.059(3) 0.033(3) 0.073(4) -0.003(2) -0.003(3) 0.008(3)
O(9) 0.069(4) 0.028(3) 0.107(5) 0.000(3) 0.039(3) -0.002(3)
O(10) 0.084(4) 0.047(3) 0.073(4) 0.015(3) 0.032(3) -0.001(3)
O(11) 0.131(6) 0.069(4) 0.064(4) -0.012(4) 0.015(4) 0.010(3)
O(12) 0.062(4) 0.050(4) 0.271(10) -0.018(3) 0.086(5) -0.016(5)
O(13) 0.052(3) 0.051(3) 0.074(4) -0.019(3) 0.006(3) -0.016(3)
O(14) 0.090(4) 0.049(3) 0.045(3) 0.001(3) -0.003(3) -0.021(3)
O(15) 0.083(4) 0.051(4) 0.079(4) 0.020(3) -0.010(3) 0.017(3)
O(16) 0.056(3) 0.050(3) 0.052(3) -0.003(3) 0.012(2) 0.009(3)
N(1) 0.026(3) 0.023(3) 0.026(3) 0.001(2) 0.005(2) 0.006(2)
N(2) 0.027(3) 0.026(3) 0.027(3) -0.001(2) 0.004(2) -0.000(2)
N(3) 0.024(3) 0.027(3) 0.027(3) 0.000(2) 0.005(2) 0.002(2)
N(4) 0.028(3) 0.026(3) 0.032(3) -0.004(2) -0.003(2) -0.003(2)
N(5) 0.036(3) 0.035(3) 0.030(3) -0.003(2) 0.000(2) 0.005(2)
N(6) 0.028(3) 0.020(3) 0.026(3) 0.001(2) -0.002(2) -0.000(2)
N(7) 0.025(3) 0.024(3) 0.033(3) 0.001(2) 0.002(2) -0.004(2)
N(8) 0.030(3) 0.018(2) 0.031(3) -0.003(2) 0.004(2) -0.002(2)
N(9) 0.030(3) 0.022(3) 0.028(3) 0.000(2) 0.000(2) -0.001(2)
N(10) 0.040(3) 0.021(3) 0.044(3) 0.002(2) 0.011(3) -0.003(2)
N(11) 0.073(5) 0.045(4) 0.069(5) -0.003(4) -0.027(4) 0.003(4)
N(12) 0.054(4) 0.066(5) 0.072(5) 0.003(4) 0.021(4) -0.006(4)
C(1) 0.028(3) 0.033(4) 0.033(3) 0.005(3) 0.001(3) 0.007(3)
C(2) 0.025(3) 0.025(3) 0.035(3) -0.004(3) -0.001(3) -0.002(3)
C(3) 0.030(3) 0.032(4) 0.043(4) 0.006(3) 0.003(3) 0.002(3)
C(4) 0.027(3) 0.040(4) 0.055(4) 0.008(3) 0.005(3) -0.010(3)
C(5) 0.028(3) 0.051(4) 0.041(4) -0.003(3) 0.012(3) -0.019(3)
C(6) 0.033(3) 0.036(4) 0.029(3) -0.009(3) 0.001(3) -0.004(3)
C(7) 0.027(3) 0.033(4) 0.032(3) 0.003(3) 0.008(3) 0.005(3)
C(8) 0.032(3) 0.024(3) 0.028(3) 0.001(3) 0.002(3) -0.001(3)
C(9) 0.048(4) 0.046(4) 0.023(3) 0.001(3) 0.002(3) -0.002(3)
C(10) 0.055(4) 0.040(4) 0.035(4) 0.002(3) -0.009(3) -0.006(3)
C(11) 0.045(4) 0.036(4) 0.051(4) -0.001(3) -0.007(3) -0.001(3)
C(12) 0.034(3) 0.032(4) 0.035(4) 0.001(3) -0.000(3) 0.007(3)
C(13) 0.040(3) 0.023(3) 0.031(3) -0.002(3) 0.008(3) 0.002(3)
C(14) 0.033(3) 0.020(3) 0.042(4) 0.002(3) 0.004(3) -0.002(3)
C(15) 0.039(4) 0.037(4) 0.048(4) -0.006(3) 0.010(3) -0.001(3)
C(16) 0.039(4) 0.039(4) 0.066(5) -0.013(3) -0.000(4) -0.013(4)
C(17) 0.036(4) 0.040(4) 0.059(5) -0.002(3) -0.010(3) -0.008(4)
C(18) 0.041(4) 0.035(4) 0.037(4) -0.003(3) 0.000(3) -0.003(3)
C(19) 0.031(3) 0.034(4) 0.033(3) -0.003(3) 0.001(3) -0.002(3)
C(20) 0.041(4) 0.043(4) 0.028(3) -0.001(3) 0.001(3) 0.011(3)
C(21) 0.028(3) 0.024(3) 0.038(4) 0.007(3) 0.002(3) 0.001(3)
C(22) 0.021(3) 0.025(3) 0.031(3) -0.000(2) 0.003(2) 0.001(2)
C(23) 0.035(3) 0.033(4) 0.035(3) 0.003(3) 0.007(3) 0.007(3)
C(24) 0.024(3) 0.053(5) 0.038(4) -0.008(3) -0.005(3) 0.002(3)
C(25) 0.035(4) 0.043(4) 0.041(4) -0.009(3) -0.009(3) -0.004(3)
C(26) 0.039(4) 0.029(4) 0.038(4) -0.004(3) 0.003(3) -0.007(3)
C(27) 0.035(3) 0.023(3) 0.028(3) -0.003(3) -0.003(3) -0.005(3)
C(28) 0.022(3) 0.024(3) 0.028(3) -0.003(3) -0.003(2) -0.000(2)
C(29) 0.046(4) 0.027(4) 0.038(4) -0.001(3) 0.003(3) -0.005(3)
C(30) 0.057(4) 0.040(4) 0.034(4) -0.007(3) 0.008(3) -0.001(3)
C(31) 0.047(4) 0.035(4) 0.039(4) -0.006(3) 0.008(3) 0.007(3)
C(32) 0.042(4) 0.021(3) 0.037(4) -0.003(3) 0.003(3) 0.002(3)
C(33) 0.036(3) 0.018(3) 0.033(3) 0.001(3) -0.002(3) -0.001(3)
C(34) 0.033(3) 0.019(3) 0.024(3) -0.001(3) -0.003(2) -0.003(2)
C(35) 0.037(4) 0.027(3) 0.035(3) -0.002(3) -0.000(3) 0.004(3)
C(36) 0.035(3) 0.038(4) 0.036(3) -0.002(3) 0.007(3) 0.003(3)
C(37) 0.039(4) 0.036(4) 0.039(4) 0.004(3) 0.006(3) -0.001(3)
C(38) 0.033(3) 0.025(3) 0.038(3) 0.005(3) -0.000(3) -0.001(3)
C(39) 0.029(3) 0.025(3) 0.039(4) 0.000(3) 0.003(3) -0.002(3)
C(40) 0.043(4) 0.020(3) 0.062(5) -0.002(3) 0.007(3) -0.002(3)
C(41) 0.033(4) 0.052(5) 0.053(5) -0.003(4) -0.013(3) -0.012(4)
C(42) 0.060(5) 0.052(5) 0.098(7) -0.003(4) -0.004(5) 0.032(5)
C(43) 0.037(4) 0.063(5) 0.045(4) 0.008(4) 0.011(3) 0.010(4)
C(44) 0.083(6) 0.044(5) 0.082(6) -0.003(5) -0.001(5) 0.008(5)

loop_
_atom_type_symbol
_atom_type_description
_atom_type_scat_dispersion_real
_atom_type_scat_dispersion_imag
_atom_type_scat_source
C C 0.003 0.002
;
International Tables for Crystallography
(1992, Vol. C, Tables 4.2.6.8 and 6.1.1.4)
;
H H 0.000 0.000
;
International Tables for Crystallography
(1992, Vol. C, Table 6.1.1.4)
;
Cl Cl 0.148 0.159
;
International Tables for Crystallography
(1992, Vol. C, Tables 4.2.6.8 and 6.1.1.4)
;
Cu Cu 0.320 1.265
;
International Tables for Crystallography
(1992, Vol. C, Tables 4.2.6.8 and 6.1.1.4)
;
N N 0.006 0.003
;
International Tables for Crystallography
(1992, Vol. C, Tables 4.2.6.8 and 6.1.1.4)
;
O O 0.011 0.006
;
International Tables for Crystallography
(1992, Vol. C, Tables 4.2.6.8 and 6.1.1.4)
;

loop_
_geom_angle_atom_site_label_1
_geom_angle_atom_site_label_2
_geom_angle_atom_site_label_3
_geom_angle
_geom_angle_publ_flag
_geom_angle_site_symmetry_1
_geom_angle_site_symmetry_2
_geom_angle_site_symmetry_3
N(1) Cu(1) N(2) 82.7(2) yes . . .
N(1) Cu(1) N(3) 82.0(2) yes . . .
N(1) Cu(1) N(4) 82.4(2) yes . . .
N(1) Cu(1) N(5) 177.9(2) yes . . .
N(2) Cu(1) N(3) 113.2(2) yes . . .
N(2) Cu(1) N(4) 118.0(2) yes . . .
N(2) Cu(1) N(5) 99.1(2) yes . . .
N(3) Cu(1) N(4) 123.6(2) yes . . .
N(3) Cu(1) N(5) 96.3(2) yes . . .
N(4) Cu(1) N(5) 97.6(2) yes . . .
N(6) Cu(2) N(7) 82.4(2) yes . . .
N(6) Cu(2) N(8) 82.2(2) yes . . .
N(6) Cu(2) N(9) 83.3(2) yes . . .
N(6) Cu(2) N(10) 177.6(2) yes . . .
N(7) Cu(2) N(8) 113.9(2) yes . . .
N(7) Cu(2) N(9) 114.1(2) yes . . .
N(7) Cu(2) N(10) 99.2(2) yes . . .
N(8) Cu(2) N(9) 127.2(2) yes . . .
N(8) Cu(2) N(10) 95.5(2) yes . . .
N(9) Cu(2) N(10) 97.6(2) yes . . .
O(1) Cl(1) O(2) 109.1(3) yes . . .
O(1) Cl(1) O(3) 110.0(3) yes . . .
O(1) Cl(1) O(4) 110.7(3) yes . . .
O(2) Cl(1) O(3) 108.9(3) yes . . .
O(2) Cl(1) O(4) 108.3(3) yes . . .
O(3) Cl(1) O(4) 109.8(3) yes . . .
O(5) Cl(2) O(6) 110.2(3) yes . . .
O(5) Cl(2) O(7) 109.4(3) yes . . .
O(5) Cl(2) O(8) 109.4(3) yes . . .
O(6) Cl(2) O(7) 108.0(3) yes . . .
O(6) Cl(2) O(8) 110.8(3) yes . . .
O(7) Cl(2) O(8) 109.0(3) yes . . .
O(9) Cl(3) O(10) 111.3(3) yes . . .
O(9) Cl(3) O(11) 106.5(3) yes . . .
O(9) Cl(3) O(12) 112.9(3) yes . . .
O(10) Cl(3) O(11) 104.4(3) yes . . .
O(10) Cl(3) O(12) 113.6(4) yes . . .
O(11) Cl(3) O(12) 107.4(4) yes . . .
O(13) Cl(4) O(14) 108.5(3) yes . . .
O(13) Cl(4) O(15) 110.2(3) yes . . .
O(13) Cl(4) O(16) 109.2(3) yes . . .
O(14) Cl(4) O(15) 110.8(3) yes . . .
O(14) Cl(4) O(16) 109.1(3) yes . . .
O(15) Cl(4) O(16) 108.9(3) yes . . .
C(1) N(1) C(7) 110.5(4) yes . . .
C(1) N(1) C(13) 111.6(4) yes . . .
C(1) N(1) Cu(1) 107.1(3) yes . . .
C(7) N(1) C(13) 112.8(4) yes . . .
C(7) N(1) Cu(1) 106.8(3) yes . . .
C(13) N(1) Cu(1) 107.6(3) yes . . .
C(2) N(2) C(6) 119.5(5) yes . . .
C(2) N(2) Cu(1) 111.8(4) yes . . .
C(6) N(2) Cu(1) 128.6(4) yes . . .
C(8) N(3) C(12) 117.9(5) yes . . .
C(8) N(3) Cu(1) 113.5(4) yes . . .
C(12) N(3) Cu(1) 128.3(4) yes . . .
C(14) N(4) C(18) 119.5(5) yes . . .
C(14) N(4) Cu(1) 113.3(4) yes . . .
C(18) N(4) Cu(1) 126.7(4) yes . . .
C(19) N(5) Cu(1) 177.4(5) yes . . .
C(21) N(6) C(27) 110.5(4) yes . . .
C(21) N(6) C(33) 111.2(4) yes . . .
C(21) N(6) Cu(2) 107.6(3) yes . . .
C(27) N(6) C(33) 112.7(4) yes . . .
C(27) N(6) Cu(2) 106.1(3) yes . . .
C(33) N(6) Cu(2) 108.4(3) yes . . .
C(22) N(7) C(26) 118.9(5) yes . . .
C(22) N(7) Cu(2) 112.0(3) yes . . .
C(26) N(7) Cu(2) 128.9(4) yes . . .
C(28) N(8) C(32) 118.6(5) yes . . .
C(28) N(8) Cu(2) 112.6(4) yes . . .
C(32) N(8) Cu(2) 128.6(4) yes . . .
C(34) N(9) C(38) 118.5(5) yes . . .
C(34) N(9) Cu(2) 113.9(4) yes . . .
C(38) N(9) Cu(2) 127.4(4) yes . . .
C(39) N(10) Cu(2) 173.5(5) yes . . .
C(2) C(1) H(1) 109.4(6) no . . .
C(2) C(1) H(2) 109.8(6) no . . .
C(2) C(1) N(1) 109.4(4) yes . . .
H(1) C(1) H(2) 109.5(7) no . . .
H(1) C(1) N(1) 109.3(6) no . . .
H(2) C(1) N(1) 109.6(6) no . . .
C(3) C(2) N(2) 121.1(5) yes . . .
C(3) C(2) C(1) 123.0(5) yes . . .
N(2) C(2) C(1) 115.8(5) yes . . .
C(4) C(3) H(3) 120.4(7) no . . .
C(4) C(3) C(2) 119.4(6) yes . . .
H(3) C(3) C(2) 120.2(7) no . . .
C(5) C(4) H(4) 120.0(8) no . . .
C(5) C(4) C(3) 119.6(6) yes . . .
H(4) C(4) C(3) 120.4(8) no . . .
C(6) C(5) H(5) 120.9(7) no . . .
C(6) C(5) C(4) 118.2(6) yes . . .
H(5) C(5) C(4) 120.9(7) no . . .
H(6) C(6) N(2) 118.8(7) no . . .
H(6) C(6) C(5) 119.1(7) no . . .
N(2) C(6) C(5) 122.1(5) yes . . .
C(8) C(7) H(7) 109.5(6) no . . .
C(8) C(7) H(8) 109.2(6) no . . .
C(8) C(7) N(1) 110.3(5) yes . . .
H(7) C(7) H(8) 109.5(8) no . . .
H(7) C(7) N(1) 109.6(6) no . . .
H(8) C(7) N(1) 108.8(6) no . . .
C(9) C(8) N(3) 123.5(5) yes . . .
C(9) C(8) C(7) 123.2(5) yes . . .
N(3) C(8) C(7) 113.4(5) yes . . .
C(10) C(9) H(9) 121.1(7) no . . .
C(10) C(9) C(8) 118.1(6) yes . . .
H(9) C(9) C(8) 120.8(8) no . . .
C(11) C(10) H(10) 120.1(8) no . . .
C(11) C(10) C(9) 119.9(6) yes . . .
H(10) C(10) C(9) 120.0(8) no . . .
C(12) C(11) H(11) 121.0(8) no . . .
C(12) C(11) C(10) 118.1(6) yes . . .
H(11) C(11) C(10) 120.9(8) no . . .
H(12) C(12) N(3) 118.6(7) no . . .
H(12) C(12) C(11) 119.0(7) no . . .
N(3) C(12) C(11) 122.5(6) yes . . .
C(14) C(13) H(13) 109.5(6) no . . .
C(14) C(13) H(14) 109.5(6) no . . .
C(14) C(13) N(1) 109.5(5) yes . . .
H(13) C(13) H(14) 109.5(7) no . . .
H(13) C(13) N(1) 109.3(6) no . . .
H(14) C(13) N(1) 109.5(6) no . . .
C(15) C(14) N(4) 122.1(6) yes . . .
C(15) C(14) C(13) 122.7(5) yes . . .
N(4) C(14) C(13) 115.1(5) yes . . .
C(16) C(15) H(15) 121.3(7) no . . .
C(16) C(15) C(14) 117.6(6) yes . . .
H(15) C(15) C(14) 121.1(7) no . . .
C(17) C(16) H(16) 119.2(8) no . . .
C(17) C(16) C(15) 120.8(6) yes . . .
H(16) C(16) C(15) 120.0(8) no . . .
C(18) C(17) H(17) 120.9(8) no . . .
C(18) C(17) C(16) 117.8(6) yes . . .
H(17) C(17) C(16) 121.3(8) no . . .
H(18) C(18) N(4) 118.8(7) no . . .
H(18) C(18) C(17) 119.0(7) no . . .
N(4) C(18) C(17) 122.2(6) yes . . .
C(20) C(19) N(5) 178.9(6) yes . . .
H(19) C(20) H(20) 109.5(8) no . . .
H(19) C(20) H(21) 109.5(8) no . . .
H(19) C(20) C(19) 109.4(7) no . . .
H(20) C(20) H(21) 109.5(8) no . . .
H(20) C(20) C(19) 109.6(7) no . . .
H(21) C(20) C(19) 109.4(7) no . . .
C(22) C(21) H(22) 109.5(6) no . . .
C(22) C(21) H(23) 108.9(6) no . . .
C(22) C(21) N(6) 110.3(4) yes . . .
H(22) C(21) H(23) 109.5(7) no . . .
H(22) C(21) N(6) 109.3(6) no . . .
H(23) C(21) N(6) 109.4(6) no . . .
C(23) C(22) N(7) 120.9(5) yes . . .
C(23) C(22) C(21) 123.4(5) yes . . .
N(7) C(22) C(21) 115.5(5) yes . . .
C(24) C(23) H(24) 120.6(7) no . . .
C(24) C(23) C(22) 119.5(6) yes . . .
H(24) C(23) C(22) 119.8(7) no . . .
C(25) C(24) H(25) 120.5(8) no . . .
C(25) C(24) C(23) 118.7(6) yes . . .
H(25) C(24) C(23) 120.7(8) no . . .
C(26) C(25) H(26) 120.3(8) no . . .
C(26) C(25) C(24) 119.6(6) yes . . .
H(26) C(25) C(24) 120.0(7) no . . .
H(27) C(26) N(7) 118.7(7) no . . .
H(27) C(26) C(25) 119.1(7) no . . .
N(7) C(26) C(25) 122.2(6) yes . . .
C(28) C(27) H(28) 108.7(6) no . . .
C(28) C(27) H(29) 109.5(6) no . . .
C(28) C(27) N(6) 110.7(5) yes . . .
H(28) C(27) H(29) 109.5(7) no . . .
H(28) C(27) N(6) 108.7(6) no . . .
H(29) C(27) N(6) 109.7(6) no . . .
C(29) C(28) N(8) 122.0(5) yes . . .
C(29) C(28) C(27) 123.1(5) yes . . .
N(8) C(28) C(27) 114.8(5) yes . . .
C(30) C(29) H(30) 120.2(7) no . . .
C(30) C(29) C(28) 119.5(6) yes . . .
H(30) C(29) C(28) 120.2(7) no . . .
C(31) C(30) H(31) 120.5(8) no . . .
C(31) C(30) C(29) 118.9(6) yes . . .
H(31) C(30) C(29) 120.6(8) no . . .
C(32) C(31) H(32) 121.0(7) no . . .
C(32) C(31) C(30) 118.1(6) yes . . .
H(32) C(31) C(30) 120.9(7) no . . .
H(33) C(32) N(8) 118.3(7) no . . .
H(33) C(32) C(31) 118.9(7) no . . .
N(8) C(32) C(31) 122.8(6) yes . . .
C(34) C(33) H(34) 108.9(6) no . . .
C(34) C(33) H(35) 109.3(6) no . . .
C(34) C(33) N(6) 111.1(4) yes . . .
H(34) C(33) H(35) 109.5(7) no . . .
H(34) C(33) N(6) 109.1(6) no . . .
H(35) C(33) N(6) 109.0(6) no . . .
C(35) C(34) N(9) 122.8(5) yes . . .
C(35) C(34) C(33) 121.9(5) yes . . .
N(9) C(34) C(33) 115.2(5) yes . . .
C(36) C(35) H(36) 121.2(7) no . . .
C(36) C(35) C(34) 118.2(6) yes . . .
H(36) C(35) C(34) 120.6(7) no . . .
C(37) C(36) H(37) 120.5(7) no . . .
C(37) C(36) C(35) 119.2(6) yes . . .
H(37) C(36) C(35) 120.3(7) no . . .
C(38) C(37) H(38) 120.6(7) no . . .
C(38) C(37) C(36) 119.1(6) yes . . .
H(38) C(37) C(36) 120.4(7) no . . .
H(39) C(38) N(9) 118.8(6) no . . .
H(39) C(38) C(37) 119.0(7) no . . .
N(9) C(38) C(37) 122.2(6) yes . . .
C(40) C(39) N(10) 179.8(6) yes . . .
H(40) C(40) H(41) 109.5(8) no . . .
H(40) C(40) H(42) 109.5(9) no . . .
H(40) C(40) C(39) 109.8(7) no . . .
H(41) C(40) H(42) 109.5(8) no . . .
H(41) C(40) C(39) 109.1(7) no . . .
H(42) C(40) C(39) 109.5(7) no . . .
C(42) C(41) N(11) 179.0(8) yes . . .
C(44) C(43) N(12) 178.4(8) yes . . .

loop_
_geom_bond_atom_site_label_1
_geom_bond_atom_site_label_2
_geom_bond_distance
_geom_bond_publ_flag
_geom_bond_site_symmetry_1
_geom_bond_site_symmetry_2
Cu(1) N(1) 2.007(5) yes . .
Cu(1) N(2) 2.054(5) yes . .
Cu(1) N(3) 2.045(5) yes . .
Cu(1) N(4) 2.027(5) yes . .
Cu(1) N(5) 1.961(5) yes . .
Cu(2) N(6) 2.021(5) yes . .
Cu(2) N(7) 2.082(4) yes . .
Cu(2) N(8) 2.043(5) yes . .
Cu(2) N(9) 2.024(5) yes . .
Cu(2) N(10) 1.976(5) yes . .
Cl(1) O(1) 1.431(5) yes . .
Cl(1) O(2) 1.444(5) yes . .
Cl(1) O(3) 1.438(5) yes . .
Cl(1) O(4) 1.428(5) yes . .
Cl(2) O(5) 1.425(5) yes . .
Cl(2) O(6) 1.422(5) yes . .
Cl(2) O(7) 1.439(5) yes . .
Cl(2) O(8) 1.440(5) yes . .
Cl(3) O(9) 1.425(5) yes . .
Cl(3) O(10) 1.406(6) yes . .
Cl(3) O(11) 1.477(6) yes . .
Cl(3) O(12) 1.385(6) yes . .
Cl(4) O(13) 1.449(5) yes . .
Cl(4) O(14) 1.425(5) yes . .
Cl(4) O(15) 1.421(6) yes . .
Cl(4) O(16) 1.439(5) yes . .
N(1) C(1) 1.488(7) yes . .
N(1) C(7) 1.483(7) yes . .
N(1) C(13) 1.468(7) yes . .
N(2) C(2) 1.341(7) yes . .
N(2) C(6) 1.320(7) yes . .
N(3) C(8) 1.358(7) yes . .
N(3) C(12) 1.321(8) yes . .
N(4) C(14) 1.324(8) yes . .
N(4) C(18) 1.340(8) yes . .
N(5) C(19) 1.127(8) yes . .
N(6) C(21) 1.481(7) yes . .
N(6) C(27) 1.475(7) yes . .
N(6) C(33) 1.472(7) yes . .
N(7) C(22) 1.343(7) yes . .
N(7) C(26) 1.339(7) yes . .
N(8) C(28) 1.348(7) yes . .
N(8) C(32) 1.331(7) yes . .
N(9) C(34) 1.335(7) yes . .
N(9) C(38) 1.340(7) yes . .
N(10) C(39) 1.129(8) yes . .
N(11) C(41) 1.133(10) yes . .
N(12) C(43) 1.137(11) yes . .
C(1) C(2) 1.480(8) yes . .
C(1) H(1) 0.950(8) no . .
C(1) H(2) 0.950(8) no . .
C(2) C(3) 1.388(8) yes . .
C(3) C(4) 1.374(9) yes . .
C(3) H(3) 0.950(9) no . .
C(4) C(5) 1.366(9) yes . .
C(4) H(4) 0.950(9) no . .
C(5) C(6) 1.407(8) yes . .
C(5) H(5) 0.950(9) no . .
C(6) H(6) 0.950(8) no . .
C(7) C(8) 1.503(8) yes . .
C(7) H(7) 0.950(8) no . .
C(7) H(8) 0.950(8) no . .
C(8) C(9) 1.358(8) yes . .
C(9) C(10) 1.387(10) yes . .
C(9) H(9) 0.950(9) no . .
C(10) C(11) 1.370(10) yes . .
C(10) H(10) 0.950(10) no . .
C(11) C(12) 1.404(9) yes . .
C(11) H(11) 0.950(10) no . .
C(12) H(12) 0.950(9) no . .
C(13) C(14) 1.498(8) yes . .
C(13) H(13) 0.950(8) no . .
C(13) H(14) 0.950(8) no . .
C(14) C(15) 1.397(9) yes . .
C(15) C(16) 1.381(10) yes . .
C(15) H(15) 0.950(10) no . .
C(16) C(17) 1.372(10) yes . .
C(16) H(16) 0.950(10) no . .
C(17) C(18) 1.386(9) yes . .
C(17) H(17) 0.950(10) no . .
C(18) H(18) 0.950(9) no . .
C(19) C(20) 1.455(9) yes . .
C(20) H(19) 0.950(9) no . .
C(20) H(20) 0.950(9) no . .
C(20) H(21) 0.950(8) no . .
C(21) C(22) 1.506(8) yes . .
C(21) H(22) 0.950(8) no . .
C(21) H(23) 0.950(8) no . .
C(22) C(23) 1.387(8) yes . .
C(23) C(24) 1.373(9) yes . .
C(23) H(24) 0.950(9) no . .
C(24) C(25) 1.371(9) yes . .
C(24) H(25) 0.950(8) no . .
C(25) C(26) 1.364(8) yes . .
C(25) H(26) 0.950(9) no . .
C(26) H(27) 0.950(9) no . .
C(27) C(28) 1.488(8) yes . .
C(27) H(28) 0.950(8) no . .
C(27) H(29) 0.950(8) no . .
C(28) C(29) 1.372(8) yes . .
C(29) C(30) 1.387(9) yes . .
C(29) H(30) 0.950(9) no . .
C(30) C(31) 1.386(9) yes . .
C(30) H(31) 0.950(9) no . .
C(31) C(32) 1.397(9) yes . .
C(31) H(32) 0.950(9) no . .
C(32) H(33) 0.950(8) no . .
C(33) C(34) 1.516(8) yes . .
C(33) H(34) 0.950(8) no . .
C(33) H(35) 0.950(8) no . .
C(34) C(35) 1.384(8) yes . .
C(35) C(36) 1.389(9) yes . .
C(35) H(36) 0.950(9) no . .
C(36) C(37) 1.373(9) yes . .
C(36) H(37) 0.950(9) no . .
C(37) C(38) 1.383(9) yes . .
C(37) H(38) 0.950(9) no . .
C(38) H(39) 0.950(9) no . .
C(39) C(40) 1.444(8) yes . .
C(40) H(40) 0.950(9) no . .
C(40) H(41) 0.950(9) no . .
C(40) H(42) 0.950(9) no . .
C(41) C(42) 1.469(12) yes . .
C(43) C(44) 1.476(12) yes . .

loop_
_geom_contact_atom_site_label_1
_geom_contact_atom_site_label_2
_geom_contact_distance
_geom_contact_publ_flag
_geom_contact_site_symmetry_1
_geom_contact_site_symmetry_2
Cu(1) N(1) 2.007(5) yes . 55501
Cu(1) N(2) 2.054(5) yes . 55501
Cu(1) N(3) 2.045(5) yes . 55501
Cu(1) N(4) 2.027(5) yes . 55501
Cu(1) N(5) 1.961(5) yes . 55501
Cu(1) C(1) 2.829(6) yes . 55501
Cu(1) C(2) 2.839(6) yes . 55501
Cu(1) C(6) 3.056(6) yes . 55501
Cu(1) C(7) 2.820(6) yes . 55501
Cu(1) C(8) 2.871(6) yes . 55501
Cu(1) C(12) 3.045(6) yes . 55501
Cu(1) C(13) 2.823(6) yes . 55501
Cu(1) C(14) 2.824(6) yes . 55501
Cu(1) C(18) 3.024(6) yes . 55501
Cu(1) C(19) 3.087(6) yes . 55501
Cu(1) H(2) 3.120(5) no . 55501
Cu(1) H(6) 3.158(6) no . 55501
Cu(1) H(8) 3.079(6) no . 55501
Cu(1) H(12) 3.141(6) no . 55501
Cu(1) H(14) 3.127(6) no . 55501
Cu(1) H(18) 3.115(6) no . 55501
Cu(2) N(6) 2.021(5) yes . 55501
Cu(2) N(7) 2.082(4) yes . 55501
Cu(2) N(8) 2.043(5) yes . 55501
Cu(2) N(9) 2.024(5) yes . 55501
Cu(2) N(10) 1.976(5) yes . 55501
Cu(2) C(21) 2.844(6) yes . 55501
Cu(2) C(22) 2.869(5) yes . 55501
Cu(2) C(26) 3.103(6) yes . 55501
Cu(2) C(27) 2.813(6) yes . 55501
Cu(2) C(28) 2.847(6) yes . 55501
Cu(2) C(32) 3.055(6) yes . 55501
Cu(2) C(33) 2.851(6) yes . 55501
Cu(2) C(34) 2.840(6) yes . 55501
Cu(2) C(38) 3.032(6) yes . 55501
Cu(2) C(39) 3.101(6) yes . 55501
Cu(2) H(22) 3.140(6) no . 55501
Cu(2) H(27) 3.204(6) no . 55501
Cu(2) H(28) 3.073(6) no . 55501
Cu(2) H(33) 3.150(6) no . 55501
Cu(2) H(34) 3.210(6) no . 55501
Cu(2) H(39) 3.128(6) no . 55501
Cl(1) H(12) 3.261(6) no . 56501
Cl(1) H(14) 3.192(6) no . 55501
Cl(1) H(20) 3.151(6) no . 56501
Cl(2) H(15) 3.265(7) no . 55501
Cl(2) H(23) 3.407(6) no . 55501
Cl(2) H(24) 3.228(7) no . 55501
Cl(2) H(27) 3.569(6) no . 56501
Cl(2) H(41) 3.473(6) no . 56501
Cl(3) H(4) 3.035(7) no . 65501
Cl(3) H(16) 3.065(7) no . 55501
Cl(3) H(32) 3.370(7) no . 56501
Cl(3) H(33) 3.269(6) no . 56501
Cl(3) H(40) 3.368(7) no . 56501
Cl(4) H(34) 3.506(6) no . 55501
O(1) O(2) 2.342(7) yes . 55501
O(1) O(3) 2.351(7) yes . 55501
O(1) O(4) 2.352(7) yes . 55501
O(1) N(2) 3.184(7) yes . 55501
O(1) C(2) 3.391(8) yes . 55501
O(1) C(6) 3.299(8) yes . 55501
O(1) C(13) 3.410(8) yes . 55501
O(1) C(14) 3.544(8) yes . 55501
O(1) H(14) 2.640(8) no . 55501
O(2) O(1) 2.342(7) yes . 55501
O(2) O(3) 2.345(6) yes . 55501
O(2) O(4) 2.329(7) yes . 55501
O(2) C(20) 3.292(8) yes . 56501
O(2) H(20) 2.437(8) no . 56501
O(2) H(21) 3.450(8) no . 56501
O(3) O(1) 2.351(7) yes . 55501
O(3) O(2) 2.345(6) yes . 55501
O(3) O(4) 2.345(7) yes . 55501
O(3) C(11) 3.303(8) yes . 56501
O(3) C(12) 3.344(8) yes . 56501
O(3) C(13) 3.361(7) yes . 55501
O(3) C(14) 3.490(7) yes . 55501
O(3) C(15) 3.511(8) yes . 55501
O(3) C(44) 3.502(10) yes . 56501
O(3) H(11) 2.879(8) no . 56501
O(3) H(12) 2.946(8) no . 56501
O(3) H(13) 3.597(7) no . 55501
O(3) H(14) 2.668(7) no . 55501
O(3) H(15) 3.416(8) no . 55501
O(4) O(1) 2.352(7) yes . 55501
O(4) O(2) 2.329(7) yes . 55501
O(4) O(3) 2.345(7) yes . 55501
O(4) C(12) 3.351(8) yes . 56501
O(4) C(19) 3.595(8) yes . 56501
O(4) C(20) 3.550(8) yes . 56501
O(4) C(42) 3.267(9) yes . 46501
O(4) H(11) 3.380(9) no . 56501
O(4) H(12) 2.505(8) no . 56501
O(4) H(20) 2.775(8) no . 56501
O(5) O(6) 2.335(7) yes . 55501
O(5) O(7) 2.338(6) yes . 55501
O(5) O(8) 2.338(7) yes . 55501
O(5) C(13) 3.559(8) yes . 55501
O(5) H(13) 2.649(8) no . 55501
O(5) H(15) 2.906(9) no . 55501
O(5) H(24) 2.660(8) no . 55501
O(6) O(5) 2.335(7) yes . 55501
O(6) O(7) 2.315(7) yes . 55501
O(6) O(8) 2.355(7) yes . 55501
O(6) O(11) 3.543(8) yes . 55501
O(6) C(15) 3.486(9) yes . 55501
O(6) C(39) 3.312(8) yes . 56501
O(6) C(40) 3.249(8) yes . 56501
O(6) C(44) 3.120(10) yes . 56501
O(6) H(15) 2.583(9) no . 55501
O(6) H(23) 3.438(8) no . 55501
O(6) H(27) 3.483(9) no . 56501
O(6) H(40) 2.859(8) no . 56501
O(6) H(41) 3.137(8) no . 56501
O(7) O(5) 2.338(6) yes . 55501
O(7) O(6) 2.315(7) yes . 55501
O(7) O(8) 2.344(6) yes . 55501
O(7) C(21) 3.451(7) yes . 55501
O(7) C(23) 3.384(8) yes . 55501
O(7) C(40) 3.469(8) yes . 56501
O(7) H(23) 2.581(7) no . 55501
O(7) H(24) 2.705(8) no . 55501
O(7) H(34) 3.378(7) no . 55501
O(7) H(40) 3.431(8) no . 56501
O(7) H(41) 2.754(8) no . 56501
O(8) O(5) 2.338(7) yes . 55501
O(8) O(6) 2.355(7) yes . 55501
O(8) O(7) 2.344(6) yes . 55501
O(8) C(25) 3.499(8) yes . 56501
O(8) C(26) 3.299(8) yes . 56501
O(8) H(26) 3.036(8) no . 56501
O(8) H(27) 2.615(8) no . 56501
O(9) O(10) 2.338(7) yes . 55501
O(9) O(11) 2.326(8) yes . 55501
O(9) O(12) 2.342(8) yes . 55501
O(9) C(4) 3.352(8) yes . 65501
O(9) C(16) 3.556(8) yes . 55501
O(9) C(29) 3.266(8) yes . 55501
O(9) H(4) 2.619(8) no . 65501
O(9) H(5) 3.144(8) no . 65501
O(9) H(16) 2.689(8) no . 55501
O(9) H(29) 2.837(8) no . 55501
O(9) H(30) 2.370(8) no . 55501
O(9) H(40) 3.548(9) no . 56501
O(10) O(9) 2.338(7) yes . 55501
O(10) O(11) 2.278(8) yes . 55501
O(10) O(12) 2.335(9) yes . 55501
O(10) C(31) 3.529(8) yes . 56501
O(10) H(16) 3.386(9) no . 55501
O(10) H(32) 2.718(8) no . 56501
O(10) H(33) 3.571(8) no . 56501
O(11) O(6) 3.543(8) yes . 55501
O(11) O(9) 2.326(8) yes . 55501
O(11) O(10) 2.278(8) yes . 55501
O(11) O(12) 2.308(9) yes . 55501
O(11) C(16) 3.447(9) yes . 55501
O(11) C(32) 3.341(8) yes . 56501
O(11) C(39) 3.466(9) yes . 56501
O(11) C(40) 3.298(9) yes . 56501
O(11) H(16) 2.560(9) no . 55501
O(11) H(32) 3.346(9) no . 56501
O(11) H(33) 2.503(8) no . 56501
O(11) H(40) 2.520(9) no . 56501
O(12) O(9) 2.342(8) yes . 55501
O(12) O(10) 2.335(9) yes . 55501
O(12) O(11) 2.308(9) yes . 55501
O(12) C(4) 3.377(9) yes . 65501
O(12) C(42) 3.130(10) yes . 56501
O(12) H(4) 2.521(9) no . 65501
O(12) H(32) 3.476(9) no . 56501
O(12) H(33) 3.149(9) no . 56501
O(12) H(40) 3.450(11) no . 56501
O(13) O(14) 2.332(7) yes . 55501
O(13) O(15) 2.354(7) yes . 55501
O(13) O(16) 2.354(7) yes . 55501
O(13) C(25) 3.458(8) yes . 55501
O(13) H(26) 3.562(8) no . 55501
O(14) O(13) 2.332(7) yes . 55501
O(14) O(15) 2.343(7) yes . 55501
O(14) O(16) 2.332(7) yes . 55501
O(14) N(7) 3.545(7) yes . 55501
O(14) C(22) 3.385(7) yes . 55501
O(14) C(23) 3.541(8) yes . 55501
O(14) C(33) 3.143(8) yes . 55501
O(14) C(34) 3.436(7) yes . 55501
O(14) H(34) 2.287(8) no . 55501
O(15) O(13) 2.354(7) yes . 55501
O(15) O(14) 2.343(7) yes . 55501
O(15) O(16) 2.327(7) yes . 55501
O(15) N(9) 3.358(7) yes . 55501
O(15) C(34) 3.560(8) yes . 55501
O(15) C(38) 3.477(8) yes . 55501
O(16) O(13) 2.354(7) yes . 55501
O(16) O(14) 2.332(7) yes . 55501
O(16) O(15) 2.327(7) yes . 55501
N(1) Cu(1) 2.007(5) yes . 55501
N(1) N(2) 2.682(6) yes . 55501
N(1) N(3) 2.658(7) yes . 55501
N(1) N(4) 2.658(6) yes . 55501
N(1) C(2) 2.422(7) yes . 55501
N(1) C(8) 2.451(7) yes . 55501
N(1) C(14) 2.422(7) yes . 55501
N(1) H(1) 2.012(7) no . 55501
N(1) H(2) 2.017(7) no . 55501
N(1) H(7) 2.012(7) no . 55501
N(1) H(8) 2.003(7) no . 55501
N(1) H(13) 1.996(7) no . 55501
N(1) H(14) 1.998(7) no . 55501
N(2) Cu(1) 2.054(5) yes . 55501
N(2) O(1) 3.184(7) yes . 55501
N(2) N(1) 2.682(6) yes . 55501
N(2) N(3) 3.421(7) yes . 55501
N(2) N(4) 3.497(6) yes . 55501
N(2) N(5) 3.056(7) yes . 55501
N(2) N(11) 3.169(8) yes . 45501
N(2) C(1) 2.390(7) yes . 55501
N(2) C(3) 2.377(7) yes . 55501
N(2) C(4) 2.755(8) yes . 55501
N(2) C(5) 2.387(8) yes . 55501
N(2) C(13) 3.369(7) yes . 55501
N(2) H(1) 3.142(7) no . 55501
N(2) H(2) 2.785(7) no . 55501
N(2) H(3) 3.229(8) no . 55501
N(2) H(5) 3.237(8) no . 55501
N(2) H(6) 1.963(7) no . 55501
N(2) H(14) 3.108(7) no . 55501
N(3) Cu(1) 2.045(5) yes . 55501
N(3) N(1) 2.658(7) yes . 55501
N(3) N(2) 3.421(7) yes . 55501
N(3) N(4) 3.588(7) yes . 55501
N(3) N(5) 2.985(7) yes . 55501
N(3) C(1) 3.273(8) yes . 55501
N(3) C(7) 2.392(8) yes . 55501
N(3) C(9) 2.392(7) yes . 55501
N(3) C(10) 2.761(8) yes . 55501
N(3) C(11) 2.389(8) yes . 55501
N(3) C(43) 3.480(8) yes . 55501
N(3) H(2) 2.976(7) no . 55501
N(3) H(7) 3.145(8) no . 55501
N(3) H(8) 2.799(7) no . 55501
N(3) H(9) 3.244(7) no . 55501
N(3) H(11) 3.239(8) no . 55501
N(3) H(12) 1.961(8) no . 55501
N(4) Cu(1) 2.027(5) yes . 55501
N(4) N(1) 2.658(6) yes . 55501
N(4) N(2) 3.497(6) yes . 55501
N(4) N(3) 3.588(7) yes . 55501
N(4) N(5) 3.000(7) yes . 55501
N(4) N(12) 3.269(8) yes . 55501
N(4) C(7) 3.375(8) yes . 55501
N(4) C(13) 2.383(7) yes . 55501
N(4) C(15) 2.381(8) yes . 55501
N(4) C(16) 2.742(8) yes . 55501
N(4) C(17) 2.387(8) yes . 55501
N(4) H(8) 3.095(8) no . 55501
N(4) H(13) 3.130(7) no . 55501
N(4) H(14) 2.790(7) no . 55501
N(4) H(15) 3.234(8) no . 55501
N(4) H(17) 3.239(8) no . 55501
N(4) H(18) 1.981(8) no . 55501
N(5) Cu(1) 1.961(5) yes . 55501
N(5) N(2) 3.056(7) yes . 55501
N(5) N(3) 2.985(7) yes . 55501
N(5) N(4) 3.000(7) yes . 55501
N(5) C(6) 3.330(8) yes . 55501
N(5) C(12) 3.253(8) yes . 55501
N(5) C(18) 3.227(8) yes . 55501
N(5) C(20) 2.582(8) yes . 55501
N(5) H(6) 2.849(8) no . 55501
N(5) H(12) 2.777(8) no . 55501
N(5) H(18) 2.724(8) no . 55501
N(5) H(19) 3.039(8) no . 55501
N(5) H(20) 3.032(8) no . 55501
N(5) H(21) 3.031(8) no . 55501
N(6) Cu(2) 2.021(5) yes . 55501
N(6) N(7) 2.702(6) yes . 55501
N(6) N(8) 2.672(6) yes . 55501
N(6) N(9) 2.688(6) yes . 55501
N(6) C(22) 2.451(7) yes . 55501
N(6) C(28) 2.438(7) yes . 55501
N(6) C(34) 2.465(7) yes . 55501
N(6) H(22) 2.007(7) no . 55501
N(6) H(23) 2.008(7) no . 55501
N(6) H(28) 1.994(7) no . 55501
N(6) H(29) 2.006(7) no . 55501
N(6) H(34) 1.996(7) no . 55501
N(6) H(35) 1.996(7) no . 55501
N(7) Cu(2) 2.082(4) yes . 55501
N(7) O(14) 3.545(7) yes . 55501
N(7) N(6) 2.702(6) yes . 55501
N(7) N(8) 3.456(6) yes . 55501
N(7) N(9) 3.445(6) yes . 55501
N(7) N(10) 3.092(7) yes . 55501
N(7) N(12) 3.442(8) yes . 55501
N(7) C(21) 2.411(7) yes . 55501
N(7) C(23) 2.376(7) yes . 55501
N(7) C(24) 2.755(7) yes . 55501
N(7) C(25) 2.366(7) yes . 55501
N(7) C(33) 3.397(7) yes . 55501
N(7) C(43) 3.552(9) yes . 55501
N(7) H(22) 2.821(7) no . 55501
N(7) H(23) 3.152(7) no . 55501
N(7) H(24) 3.227(8) no . 55501
N(7) H(26) 3.217(7) no . 55501
N(7) H(27) 1.980(8) no . 55501
N(7) H(34) 3.173(7) no . 55501
N(8) Cu(2) 2.043(5) yes . 55501
N(8) N(6) 2.672(6) yes . 55501
N(8) N(7) 3.456(6) yes . 55501
N(8) N(10) 2.976(7) yes . 55501
N(8) C(21) 3.295(7) yes . 55501
N(8) C(27) 2.390(7) yes . 55501
N(8) C(29) 2.380(8) yes . 55501
N(8) C(30) 2.772(8) yes . 55501
N(8) C(31) 2.395(8) yes . 55501
N(8) C(41) 3.541(8) yes . 55501
N(8) H(22) 3.004(7) no . 55501
N(8) H(28) 2.794(7) no . 55501
N(8) H(29) 3.140(7) no . 55501
N(8) H(30) 3.231(8) no . 55501
N(8) H(32) 3.245(8) no . 55501
N(8) H(33) 1.968(7) no . 55501
N(9) Cu(2) 2.024(5) yes . 55501
N(9) O(15) 3.358(7) yes . 55501
N(9) N(6) 2.688(6) yes . 55501
N(9) N(7) 3.445(6) yes . 55501
N(9) N(10) 3.009(7) yes . 55501
N(9) N(11) 3.154(8) yes . 55501
N(9) C(27) 3.447(7) yes . 55501
N(9) C(33) 2.410(7) yes . 55501
N(9) C(35) 2.388(8) yes . 55501
N(9) C(36) 2.766(8) yes . 55501
N(9) C(37) 2.385(8) yes . 55501
N(9) H(28) 3.190(7) no . 55501
N(9) H(34) 2.849(7) no . 55501
N(9) H(35) 3.136(7) no . 55501
N(9) H(36) 3.237(8) no . 55501
N(9) H(38) 3.236(8) no . 55501
N(9) H(39) 1.982(8) no . 55501
N(10) Cu(2) 1.976(5) yes . 55501
N(10) N(7) 3.092(7) yes . 55501
N(10) N(8) 2.976(7) yes . 55501
N(10) N(9) 3.009(7) yes . 55501
N(10) C(26) 3.389(8) yes . 55501
N(10) C(32) 3.234(8) yes . 55501
N(10) C(38) 3.236(8) yes . 55501
N(10) C(40) 2.574(8) yes . 55501
N(10) H(27) 2.919(8) no . 55501
N(10) H(33) 2.754(8) no . 55501
N(10) H(39) 2.734(8) no . 55501
N(10) H(40) 3.030(8) no . 55501
N(10) H(41) 3.021(8) no . 55501
N(10) H(42) 3.027(8) no . 55501
N(11) N(2) 3.169(8) yes . 65501
N(11) N(9) 3.154(8) yes . 55501
N(11) C(2) 3.284(9) yes . 65501
N(11) C(6) 3.416(9) yes . 65501
N(11) C(27) 3.457(9) yes . 55501
N(11) C(34) 3.490(9) yes . 55501
N(11) C(38) 3.273(9) yes . 55501
N(11) C(42) 2.602(11) yes . 55501
N(11) H(2) 3.148(9) no . 65501
N(11) H(28) 2.694(9) no . 55501
N(11) H(39) 3.527(9) no . 55501
N(12) N(4) 3.269(8) yes . 55501
N(12) N(7) 3.442(8) yes . 55501
N(12) C(7) 3.505(9) yes . 55501
N(12) C(8) 3.588(8) yes . 55501
N(12) C(18) 3.270(10) yes . 55501
N(12) C(21) 3.338(9) yes . 55501
N(12) C(22) 3.213(9) yes . 55501
N(12) C(44) 2.613(11) yes . 55501
N(12) H(8) 2.750(9) no . 55501
N(12) H(18) 3.506(9) no . 55501
N(12) H(22) 2.649(9) no . 55501
C(1) Cu(1) 2.829(6) yes . 55501
C(1) N(2) 2.390(7) yes . 55501
C(1) N(3) 3.273(8) yes . 55501
C(1) C(3) 2.520(8) yes . 55501
C(1) C(7) 2.442(8) yes . 55501
C(1) C(8) 3.058(8) yes . 55501
C(1) C(13) 2.445(8) yes . 55501
C(1) H(3) 2.708(8) no . 55501
C(1) H(7) 2.525(8) no . 55501
C(1) H(8) 3.242(8) no . 55501
C(1) H(13) 2.822(8) no . 55501
C(1) H(14) 2.471(8) no . 55501
C(2) Cu(1) 2.839(6) yes . 55501
C(2) O(1) 3.391(8) yes . 55501
C(2) N(1) 2.422(7) yes . 55501
C(2) N(11) 3.284(9) yes . 45501
C(2) C(4) 2.384(8) yes . 55501
C(2) C(5) 2.729(9) yes . 55501
C(2) C(6) 2.299(8) yes . 55501
C(2) C(13) 3.068(8) yes . 55501
C(2) H(1) 2.006(8) no . 55501
C(2) H(2) 2.010(8) no . 55501
C(2) H(3) 2.039(8) no . 55501
C(2) H(4) 3.247(8) no . 55501
C(2) H(6) 3.153(8) no . 55501
C(2) H(14) 2.702(8) no . 55501
C(3) N(2) 2.377(7) yes . 55501
C(3) C(1) 2.520(8) yes . 55501
C(3) C(5) 2.368(9) yes . 55501
C(3) C(6) 2.710(9) yes . 55501
C(3) H(1) 2.617(8) no . 55501
C(3) H(2) 2.950(8) no . 55501
C(3) H(4) 2.027(9) no . 55501
C(3) H(5) 3.233(9) no . 55501
C(3) H(14) 3.483(8) no . 55501
C(3) H(28) 3.147(8) no . 45501
C(3) H(42) 3.538(9) no . 46501
C(4) O(9) 3.352(8) yes . 45501
C(4) O(12) 3.377(9) yes . 45501
C(4) N(2) 2.755(8) yes . 55501
C(4) C(2) 2.384(8) yes . 55501
C(4) C(6) 2.379(9) yes . 55501
C(4) C(27) 3.557(8) yes . 45501
C(4) H(3) 2.028(10) no . 55501
C(4) H(5) 2.025(10) no . 55501
C(4) H(6) 3.233(9) no . 55501
C(4) H(28) 2.942(9) no . 45501
C(4) H(29) 3.324(8) no . 45501
C(5) N(2) 2.387(8) yes . 55501
C(5) C(2) 2.729(9) yes . 55501
C(5) C(3) 2.368(9) yes . 55501
C(5) H(3) 3.229(9) no . 55501
C(5) H(4) 2.017(9) no . 55501
C(5) H(6) 2.045(9) no . 55501
C(5) H(28) 3.391(8) no . 45501
C(5) H(30) 3.588(8) no . 45501
C(6) Cu(1) 3.056(6) yes . 55501
C(6) O(1) 3.299(8) yes . 55501
C(6) N(5) 3.330(8) yes . 55501
C(6) N(11) 3.416(9) yes . 45501
C(6) C(2) 2.299(8) yes . 55501
C(6) C(3) 2.710(9) yes . 55501
C(6) C(4) 2.379(9) yes . 55501
C(6) H(4) 3.245(9) no . 55501
C(6) H(5) 2.063(8) no . 55501
C(7) Cu(1) 2.820(6) yes . 55501
C(7) N(3) 2.392(8) yes . 55501
C(7) N(4) 3.375(8) yes . 55501
C(7) N(12) 3.505(9) yes . 55501
C(7) C(1) 2.442(8) yes . 55501
C(7) C(9) 2.517(9) yes . 55501
C(7) C(13) 2.459(8) yes . 55501
C(7) C(14) 3.115(8) yes . 55501
C(7) H(1) 2.817(8) no . 55501
C(7) H(2) 2.469(8) no . 55501
C(7) H(9) 2.703(9) no . 55501
C(7) H(13) 2.519(8) no . 55501
C(7) H(14) 3.246(8) no . 55501
C(7) H(24) 3.529(8) no . 55501
C(8) Cu(1) 2.871(6) yes . 55501
C(8) N(1) 2.451(7) yes . 55501
C(8) N(12) 3.588(8) yes . 55501
C(8) C(1) 3.058(8) yes . 55501
C(8) C(10) 2.354(9) yes . 55501
C(8) C(11) 2.710(9) yes . 55501
C(8) C(12) 2.295(8) yes . 55501
C(8) C(43) 3.539(9) yes . 55501
C(8) H(2) 2.667(8) no . 55501
C(8) H(7) 2.028(8) no . 55501
C(8) H(8) 2.025(8) no . 55501
C(8) H(9) 2.017(8) no . 55501
C(8) H(10) 3.215(9) no . 55501
C(8) H(12) 3.154(8) no . 55501
C(9) N(3) 2.392(7) yes . 55501
C(9) C(7) 2.517(9) yes . 55501
C(9) C(11) 2.387(9) yes . 55501
C(9) C(12) 2.725(9) yes . 55501
C(9) H(2) 3.432(9) no . 55501
C(9) H(7) 2.621(9) no . 55501
C(9) H(8) 2.947(9) no . 55501
C(9) H(10) 2.036(10) no . 55501
C(9) H(11) 3.252(10) no . 55501
C(9) H(38) 3.284(9) no . 45501
C(10) N(3) 2.761(8) yes . 55501
C(10) C(8) 2.354(9) yes . 55501
C(10) C(12) 2.380(9) yes . 55501
C(10) H(9) 2.047(9) no . 55501
C(10) H(11) 2.029(10) no . 55501
C(10) H(12) 3.234(9) no . 55501
C(10) H(38) 3.178(9) no . 45501
C(11) N(3) 2.389(8) yes . 55501
C(11) C(8) 2.710(9) yes . 55501
C(11) C(9) 2.387(9) yes . 55501
C(11) H(9) 3.251(9) no . 55501
C(11) H(10) 2.021(10) no . 55501
C(11) H(12) 2.041(9) no . 55501
C(12) Cu(1) 3.045(6) yes . 55501
C(12) N(5) 3.253(8) yes . 55501
C(12) C(8) 2.295(8) yes . 55501
C(12) C(9) 2.725(9) yes . 55501
C(12) C(10) 2.380(9) yes . 55501
C(12) C(41) 3.524(9) yes . 45501
C(12) H(10) 3.245(9) no . 55501
C(12) H(11) 2.061(9) no . 55501
C(13) Cu(1) 2.823(6) yes . 55501
C(13) O(1) 3.410(8) yes . 55501
C(13) O(3) 3.361(7) yes . 55501
C(13) O(5) 3.559(8) yes . 55501
C(13) N(2) 3.369(7) yes . 55501
C(13) N(4) 2.383(7) yes . 55501
C(13) C(1) 2.445(8) yes . 55501
C(13) C(2) 3.068(8) yes . 55501
C(13) C(7) 2.459(8) yes . 55501
C(13) C(15) 2.541(8) yes . 55501
C(13) H(1) 2.509(8) no . 55501
C(13) H(2) 3.237(8) no . 55501
C(13) H(7) 2.806(8) no . 55501
C(13) H(8) 2.512(8) no . 55501
C(13) H(15) 2.736(8) no . 55501
C(14) Cu(1) 2.824(6) yes . 55501
C(14) O(1) 3.544(8) yes . 55501
C(14) O(3) 3.490(7) yes . 55501
C(14) N(1) 2.422(7) yes . 55501
C(14) C(7) 3.115(8) yes . 55501
C(14) C(16) 2.376(9) yes . 55501
C(14) C(17) 2.730(9) yes . 55501
C(14) C(18) 2.301(9) yes . 55501
C(14) H(8) 2.759(8) no . 55501
C(14) H(13) 2.024(8) no . 55501
C(14) H(14) 2.024(8) no . 55501
C(14) H(15) 2.056(9) no . 55501
C(14) H(16) 3.242(9) no . 55501
C(14) H(18) 3.152(9) no . 55501
C(15) O(3) 3.511(8) yes . 55501
C(15) O(6) 3.486(9) yes . 55501
C(15) N(4) 2.381(8) yes . 55501
C(15) C(13) 2.541(8) yes . 55501
C(15) C(17) 2.393(10) yes . 55501
C(15) C(18) 2.726(9) yes . 55501
C(15) H(8) 3.567(9) no . 55501
C(15) H(13) 2.640(8) no . 55501
C(15) H(14) 2.966(8) no . 55501
C(15) H(16) 2.031(9) no . 55501
C(15) H(17) 3.257(10) no . 55501
C(15) H(22) 3.507(9) no . 55501
C(16) O(9) 3.556(8) yes . 55501
C(16) O(11) 3.447(9) yes . 55501
C(16) N(4) 2.742(8) yes . 55501
C(16) C(14) 2.376(9) yes . 55501
C(16) C(18) 2.362(9) yes . 55501
C(16) H(15) 2.043(10) no . 55501
C(16) H(17) 2.034(10) no . 55501
C(16) H(18) 3.220(9) no . 55501
C(16) H(22) 3.380(9) no . 55501
C(17) N(4) 2.387(8) yes . 55501
C(17) C(14) 2.730(9) yes . 55501
C(17) C(15) 2.393(10) yes . 55501
C(17) H(15) 3.256(10) no . 55501
C(17) H(16) 2.014(10) no . 55501
C(17) H(18) 2.026(9) no . 55501
C(18) Cu(1) 3.024(6) yes . 55501
C(18) N(5) 3.227(8) yes . 55501
C(18) N(12) 3.270(10) yes . 55501
C(18) C(14) 2.301(9) yes . 55501
C(18) C(15) 2.726(9) yes . 55501
C(18) C(16) 2.362(9) yes . 55501
C(18) H(16) 3.223(9) no . 55501
C(18) H(17) 2.044(9) no . 55501
C(19) Cu(1) 3.087(6) yes . 55501
C(19) H(6) 3.288(8) no . 55501
C(19) H(12) 3.151(9) no . 55501
C(19) H(18) 3.064(9) no . 55501
C(19) H(19) 1.984(9) no . 55501
C(19) H(20) 1.987(9) no . 55501
C(19) H(21) 1.985(8) no . 55501
C(20) N(5) 2.582(8) yes . 55501
C(21) Cu(2) 2.844(6) yes . 55501
C(21) O(7) 3.451(7) yes . 55501
C(21) N(7) 2.411(7) yes . 55501
C(21) N(8) 3.295(7) yes . 55501
C(21) N(12) 3.338(9) yes . 55501
C(21) C(23) 2.548(8) yes . 55501
C(21) C(27) 2.430(8) yes . 55501
C(21) C(28) 3.056(8) yes . 55501
C(21) C(33) 2.437(8) yes . 55501
C(21) H(24) 2.726(8) no . 55501
C(21) H(28) 3.227(8) no . 55501
C(21) H(29) 2.511(8) no . 55501
C(21) H(34) 2.431(8) no . 55501
C(21) H(35) 2.849(8) no . 55501
C(22) Cu(2) 2.869(5) yes . 55501
C(22) O(14) 3.385(7) yes . 55501
C(22) N(6) 2.451(7) yes . 55501
C(22) N(12) 3.213(9) yes . 55501
C(22) C(24) 2.385(8) yes . 55501
C(22) C(25) 2.716(8) yes . 55501
C(22) C(26) 2.311(8) yes . 55501
C(22) C(33) 3.112(8) yes . 55501
C(22) H(22) 2.031(8) no . 55501
C(22) H(23) 2.025(8) no . 55501
C(22) H(24) 2.034(8) no . 55501
C(22) H(25) 3.249(8) no . 55501
C(22) H(27) 3.165(8) no . 55501
C(22) H(34) 2.747(8) no . 55501
C(23) O(7) 3.384(8) yes . 55501
C(23) O(14) 3.541(8) yes . 55501
C(23) N(7) 2.376(7) yes . 55501
C(23) C(21) 2.548(8) yes . 55501
C(23) C(25) 2.361(9) yes . 55501
C(23) C(26) 2.705(9) yes . 55501
C(23) H(8) 3.010(8) no . 55501
C(23) H(22) 2.962(8) no . 55501
C(23) H(23) 2.650(8) no . 55501
C(23) H(25) 2.029(8) no . 55501
C(23) H(26) 3.223(9) no . 55501
C(23) H(34) 3.545(8) no . 55501
C(24) N(7) 2.755(7) yes . 55501
C(24) C(22) 2.385(8) yes . 55501
C(24) C(26) 2.364(9) yes . 55501
C(24) H(7) 3.502(8) no . 55501
C(24) H(8) 3.312(9) no . 55501
C(24) H(9) 3.214(9) no . 55501
C(24) H(24) 2.029(9) no . 55501
C(24) H(26) 2.021(10) no . 55501
C(24) H(27) 3.218(9) no . 55501
C(25) O(13) 3.458(8) yes . 55501
C(25) N(7) 2.366(7) yes . 55501
C(25) C(22) 2.716(8) yes . 55501
C(25) C(23) 2.361(9) yes . 55501
C(25) H(9) 3.498(9) no . 55501
C(25) H(24) 3.226(9) no . 55501
C(25) H(25) 2.026(9) no . 55501
C(25) H(27) 2.006(9) no . 55501
C(26) Cu(2) 3.103(6) yes . 55501
C(26) N(10) 3.389(8) yes . 55501
C(26) C(22) 2.311(8) yes . 55501
C(26) C(23) 2.705(9) yes . 55501
C(26) C(24) 2.364(9) yes . 55501
C(26) H(25) 3.226(9) no . 55501
C(26) H(26) 2.017(8) no . 55501
C(27) Cu(2) 2.813(6) yes . 55501
C(27) N(8) 2.390(7) yes . 55501
C(27) N(9) 3.447(7) yes . 55501
C(27) N(11) 3.457(9) yes . 55501
C(27) C(4) 3.557(8) yes . 65501
C(27) C(21) 2.430(8) yes . 55501
C(27) C(29) 2.516(8) yes . 55501
C(27) C(33) 2.454(8) yes . 55501
C(27) C(34) 3.212(8) yes . 55501
C(27) H(4) 3.445(9) no . 65501
C(27) H(22) 2.445(8) no . 55501
C(27) H(23) 2.817(8) no . 55501
C(27) H(30) 2.698(8) no . 55501
C(27) H(34) 3.221(8) no . 55501
C(27) H(35) 2.482(8) no . 55501
C(28) Cu(2) 2.847(6) yes . 55501
C(28) N(6) 2.438(7) yes . 55501
C(28) C(21) 3.056(8) yes . 55501
C(28) C(30) 2.384(9) yes . 55501
C(28) C(31) 2.733(9) yes . 55501
C(28) C(32) 2.304(8) yes . 55501
C(28) H(22) 2.668(8) no . 55501
C(28) H(28) 2.006(8) no . 55501
C(28) H(29) 2.015(8) no . 55501
C(28) H(30) 2.024(8) no . 55501
C(28) H(31) 3.245(9) no . 55501
C(28) H(33) 3.158(8) no . 55501
C(29) O(9) 3.266(8) yes . 55501
C(29) N(8) 2.380(8) yes . 55501
C(29) C(27) 2.516(8) yes . 55501
C(29) C(31) 2.388(9) yes . 55501
C(29) C(32) 2.714(9) yes . 55501
C(29) H(17) 3.354(9) no . 55501
C(29) H(22) 3.466(8) no . 55501
C(29) H(28) 2.928(8) no . 55501
C(29) H(29) 2.622(8) no . 55501
C(29) H(31) 2.041(9) no . 55501
C(29) H(32) 3.254(9) no . 55501
C(30) N(8) 2.772(8) yes . 55501
C(30) C(28) 2.384(9) yes . 55501
C(30) C(32) 2.386(9) yes . 55501
C(30) H(17) 3.474(9) no . 55501
C(30) H(30) 2.038(9) no . 55501
C(30) H(32) 2.043(9) no . 55501
C(30) H(33) 3.242(9) no . 55501
C(31) N(8) 2.395(8) yes . 55501
C(31) C(28) 2.733(9) yes . 55501
C(31) C(29) 2.388(9) yes . 55501
C(31) H(30) 3.250(9) no . 55501
C(31) H(31) 2.040(9) no . 55501
C(31) H(33) 2.033(9) no . 55501
C(32) Cu(2) 3.055(6) yes . 55501
C(32) N(10) 3.234(8) yes . 55501
C(32) C(28) 2.304(8) yes . 55501
C(32) C(29) 2.714(9) yes . 55501
C(32) C(30) 2.386(9) yes . 55501
C(32) H(31) 3.253(9) no . 55501
C(32) H(32) 2.054(9) no . 55501
C(33) Cu(2) 2.851(6) yes . 55501
C(33) O(14) 3.143(8) yes . 55501
C(33) N(7) 3.397(7) yes . 55501
C(33) N(9) 2.410(7) yes . 55501
C(33) C(21) 2.437(8) yes . 55501
C(33) C(22) 3.112(8) yes . 55501
C(33) C(27) 2.454(8) yes . 55501
C(33) C(35) 2.536(8) yes . 55501
C(33) H(22) 3.225(8) no . 55501
C(33) H(23) 2.489(8) no . 55501
C(33) H(28) 2.502(8) no . 55501
C(33) H(29) 2.802(8) no . 55501
C(33) H(36) 2.710(8) no . 55501
C(33) H(41) 3.349(8) no . 56501
C(34) Cu(2) 2.840(6) yes . 55501
C(34) O(14) 3.436(7) yes . 55501
C(34) O(15) 3.560(8) yes . 55501
C(34) N(6) 2.465(7) yes . 55501
C(34) N(11) 3.490(9) yes . 55501
C(34) C(27) 3.212(8) yes . 55501
C(34) C(36) 2.380(8) yes . 55501
C(34) C(37) 2.714(8) yes . 55501
C(34) C(38) 2.299(8) yes . 55501
C(34) H(28) 2.881(7) no . 55501
C(34) H(34) 2.033(8) no . 55501
C(34) H(35) 2.038(8) no . 55501
C(34) H(36) 2.039(8) no . 55501
C(34) H(37) 3.244(8) no . 55501
C(34) H(39) 3.155(8) no . 55501
C(35) N(9) 2.388(8) yes . 55501
C(35) C(33) 2.536(8) yes . 55501
C(35) C(37) 2.383(9) yes . 55501
C(35) C(38) 2.724(9) yes . 55501
C(35) H(2) 3.206(8) no . 65501
C(35) H(34) 2.907(8) no . 55501
C(35) H(35) 2.656(8) no . 55501
C(35) H(37) 2.040(8) no . 55501
C(35) H(38) 3.246(9) no . 55501
C(36) N(9) 2.766(8) yes . 55501
C(36) C(34) 2.380(8) yes . 55501
C(36) C(38) 2.376(9) yes . 55501
C(36) H(2) 3.006(8) no . 65501
C(36) H(36) 2.049(9) no . 55501
C(36) H(38) 2.027(9) no . 55501
C(36) H(39) 3.230(9) no . 55501
C(37) N(9) 2.385(8) yes . 55501
C(37) C(34) 2.714(8) yes . 55501
C(37) C(35) 2.383(9) yes . 55501
C(37) H(36) 3.249(9) no . 55501
C(37) H(37) 2.028(9) no . 55501
C(37) H(39) 2.022(9) no . 55501
C(38) Cu(2) 3.032(6) yes . 55501
C(38) O(15) 3.477(8) yes . 55501
C(38) N(10) 3.236(8) yes . 55501
C(38) N(11) 3.273(9) yes . 55501
C(38) C(34) 2.299(8) yes . 55501
C(38) C(35) 2.724(9) yes . 55501
C(38) C(36) 2.376(9) yes . 55501
C(38) H(37) 3.240(9) no . 55501
C(38) H(38) 2.038(8) no . 55501
C(39) Cu(2) 3.101(6) yes . 55501
C(39) H(27) 3.420(8) no . 55501
C(39) H(33) 3.043(9) no . 55501
C(39) H(39) 3.106(8) no . 55501
C(39) H(40) 1.980(9) no . 55501
C(39) H(41) 1.971(9) no . 55501
C(39) H(42) 1.976(8) no . 55501
C(40) N(10) 2.574(8) yes . 55501
C(41) N(8) 3.541(8) yes . 55501
C(41) C(12) 3.524(9) yes . 65501
C(41) H(12) 3.304(9) no . 65501
C(41) H(28) 3.447(9) no . 55501
C(42) N(11) 2.602(11) yes . 55501
C(42) H(12) 3.353(10) no . 65501
C(43) N(3) 3.480(8) yes . 55501
C(43) N(7) 3.552(9) yes . 55501
C(43) C(8) 3.539(9) yes . 55501
C(43) H(8) 3.316(10) no . 55501
C(43) H(22) 3.550(10) no . 55501
C(44) N(12) 2.613(11) yes . 55501
H(1) N(1) 2.012(7) no . 55501
H(1) N(2) 3.142(7) no . 55501
H(1) C(2) 2.006(8) no . 55501
H(1) C(3) 2.617(8) no . 55501
H(1) C(7) 2.817(8) no . 55501
H(1) C(13) 2.509(8) no . 55501
H(2) Cu(1) 3.120(5) no . 55501
H(2) N(1) 2.017(7) no . 55501
H(2) N(2) 2.785(7) no . 55501
H(2) N(3) 2.976(7) no . 55501
H(2) N(11) 3.148(9) no . 45501
H(2) C(2) 2.010(8) no . 55501
H(2) C(3) 2.950(8) no . 55501
H(2) C(7) 2.469(8) no . 55501
H(2) C(8) 2.667(8) no . 55501
H(2) C(9) 3.432(9) no . 55501
H(2) C(13) 3.237(8) no . 55501
H(2) C(35) 3.206(8) no . 45501
H(2) C(36) 3.006(8) no . 45501
H(3) N(2) 3.229(8) no . 55501
H(3) C(1) 2.708(8) no . 55501
H(3) C(2) 2.039(8) no . 55501
H(3) C(4) 2.028(10) no . 55501
H(3) C(5) 3.229(9) no . 55501
H(4) Cl(3) 3.035(7) no . 45501
H(4) O(9) 2.619(8) no . 45501
H(4) O(12) 2.521(9) no . 45501
H(4) C(2) 3.247(8) no . 55501
H(4) C(3) 2.027(9) no . 55501
H(4) C(5) 2.017(9) no . 55501
H(4) C(6) 3.245(9) no . 55501
H(4) C(27) 3.445(9) no . 45501
H(5) O(9) 3.144(8) no . 45501
H(5) N(2) 3.237(8) no . 55501
H(5) C(3) 3.233(9) no . 55501
H(5) C(4) 2.025(10) no . 55501
H(5) C(6) 2.063(8) no . 55501
H(6) Cu(1) 3.158(6) no . 55501
H(6) N(2) 1.963(7) no . 55501
H(6) N(5) 2.849(8) no . 55501
H(6) C(2) 3.153(8) no . 55501
H(6) C(4) 3.233(9) no . 55501
H(6) C(5) 2.045(9) no . 55501
H(6) C(19) 3.288(8) no . 55501
H(7) N(1) 2.012(7) no . 55501
H(7) N(3) 3.145(8) no . 55501
H(7) C(1) 2.525(8) no . 55501
H(7) C(8) 2.028(8) no . 55501
H(7) C(9) 2.621(9) no . 55501
H(7) C(13) 2.806(8) no . 55501
H(7) C(24) 3.502(8) no . 55501
H(8) Cu(1) 3.079(6) no . 55501
H(8) N(1) 2.003(7) no . 55501
H(8) N(3) 2.799(7) no . 55501
H(8) N(4) 3.095(8) no . 55501
H(8) N(12) 2.750(9) no . 55501
H(8) C(1) 3.242(8) no . 55501
H(8) C(8) 2.025(8) no . 55501
H(8) C(9) 2.947(9) no . 55501
H(8) C(13) 2.512(8) no . 55501
H(8) C(14) 2.759(8) no . 55501
H(8) C(15) 3.567(9) no . 55501
H(8) C(23) 3.010(8) no . 55501
H(8) C(24) 3.312(9) no . 55501
H(8) C(43) 3.316(10) no . 55501
H(9) N(3) 3.244(7) no . 55501
H(9) C(7) 2.703(9) no . 55501
H(9) C(8) 2.017(8) no . 55501
H(9) C(10) 2.047(9) no . 55501
H(9) C(11) 3.251(9) no . 55501
H(9) C(24) 3.214(9) no . 55501
H(9) C(25) 3.498(9) no . 55501
H(10) C(8) 3.215(9) no . 55501
H(10) C(9) 2.036(10) no . 55501
H(10) C(11) 2.021(10) no . 55501
H(10) C(12) 3.245(9) no . 55501
H(11) N(3) 3.239(8) no . 55501
H(11) C(9) 3.252(10) no . 55501
H(11) C(10) 2.029(10) no . 55501
H(11) C(12) 2.061(9) no . 55501
H(12) Cu(1) 3.141(6) no . 55501
H(12) N(3) 1.961(8) no . 55501
H(12) N(5) 2.777(8) no . 55501
H(12) C(8) 3.154(8) no . 55501
H(12) C(10) 3.234(9) no . 55501
H(12) C(11) 2.041(9) no . 55501
H(12) C(19) 3.151(9) no . 55501
H(12) C(41) 3.304(9) no . 45501
H(12) C(42) 3.353(10) no . 45501
H(13) O(3) 3.597(7) no . 55501
H(13) O(5) 2.649(8) no . 55501
H(13) N(1) 1.996(7) no . 55501
H(13) N(4) 3.130(7) no . 55501
H(13) C(1) 2.822(8) no . 55501
H(13) C(7) 2.519(8) no . 55501
H(13) C(14) 2.024(8) no . 55501
H(13) C(15) 2.640(8) no . 55501
H(14) Cu(1) 3.127(6) no . 55501
H(14) Cl(1) 3.192(6) no . 55501
H(14) O(1) 2.640(8) no . 55501
H(14) O(3) 2.668(7) no . 55501
H(14) N(1) 1.998(7) no . 55501
H(14) N(2) 3.108(7) no . 55501
H(14) N(4) 2.790(7) no . 55501
H(14) C(1) 2.471(8) no . 55501
H(14) C(2) 2.702(8) no . 55501
H(14) C(3) 3.483(8) no . 55501
H(14) C(7) 3.246(8) no . 55501
H(14) C(14) 2.024(8) no . 55501
H(14) C(15) 2.966(8) no . 55501
H(15) Cl(2) 3.265(7) no . 55501
H(15) O(3) 3.416(8) no . 55501
H(15) O(5) 2.906(9) no . 55501
H(15) O(6) 2.583(9) no . 55501
H(15) N(4) 3.234(8) no . 55501
H(15) C(13) 2.736(8) no . 55501
H(15) C(14) 2.056(9) no . 55501
H(15) C(16) 2.043(10) no . 55501
H(15) C(17) 3.256(10) no . 55501
H(16) Cl(3) 3.065(7) no . 55501
H(16) O(9) 2.689(8) no . 55501
H(16) O(10) 3.386(9) no . 55501
H(16) O(11) 2.560(9) no . 55501
H(16) C(14) 3.242(9) no . 55501
H(16) C(15) 2.031(9) no . 55501
H(16) C(17) 2.014(10) no . 55501
H(16) C(18) 3.223(9) no . 55501
H(17) N(4) 3.239(8) no . 55501
H(17) C(15) 3.257(10) no . 55501
H(17) C(16) 2.034(10) no . 55501
H(17) C(18) 2.044(9) no . 55501
H(17) C(29) 3.354(9) no . 55501
H(17) C(30) 3.474(9) no . 55501
H(18) Cu(1) 3.115(6) no . 55501
H(18) N(4) 1.981(8) no . 55501
H(18) N(5) 2.724(8) no . 55501
H(18) N(12) 3.506(9) no . 55501
H(18) C(14) 3.152(9) no . 55501
H(18) C(16) 3.220(9) no . 55501
H(18) C(17) 2.026(9) no . 55501
H(18) C(19) 3.064(9) no . 55501
H(19) N(5) 3.039(8) no . 55501
H(19) C(19) 1.984(9) no . 55501
H(20) N(5) 3.032(8) no . 55501
H(20) C(19) 1.987(9) no . 55501
H(21) N(5) 3.031(8) no . 55501
H(21) C(19) 1.985(8) no . 55501
H(22) Cu(2) 3.140(6) no . 55501
H(22) N(6) 2.007(7) no . 55501
H(22) N(7) 2.821(7) no . 55501
H(22) N(8) 3.004(7) no . 55501
H(22) N(12) 2.649(9) no . 55501
H(22) C(15) 3.507(9) no . 55501
H(22) C(16) 3.380(9) no . 55501
H(22) C(22) 2.031(8) no . 55501
H(22) C(23) 2.962(8) no . 55501
H(22) C(27) 2.445(8) no . 55501
H(22) C(28) 2.668(8) no . 55501
H(22) C(29) 3.466(8) no . 55501
H(22) C(33) 3.225(8) no . 55501
H(22) C(43) 3.550(10) no . 55501
H(23) Cl(2) 3.407(6) no . 55501
H(23) O(6) 3.438(8) no . 55501
H(23) O(7) 2.581(7) no . 55501
H(23) N(6) 2.008(7) no . 55501
H(23) N(7) 3.152(7) no . 55501
H(23) C(22) 2.025(8) no . 55501
H(23) C(23) 2.650(8) no . 55501
H(23) C(27) 2.817(8) no . 55501
H(23) C(33) 2.489(8) no . 55501
H(24) Cl(2) 3.228(7) no . 55501
H(24) O(5) 2.660(8) no . 55501
H(24) O(7) 2.705(8) no . 55501
H(24) N(7) 3.227(8) no . 55501
H(24) C(7) 3.529(8) no . 55501
H(24) C(21) 2.726(8) no . 55501
H(24) C(22) 2.034(8) no . 55501
H(24) C(24) 2.029(9) no . 55501
H(24) C(25) 3.226(9) no . 55501
H(25) C(22) 3.249(8) no . 55501
H(25) C(23) 2.029(8) no . 55501
H(25) C(25) 2.026(9) no . 55501
H(25) C(26) 3.226(9) no . 55501
H(26) O(13) 3.562(8) no . 55501
H(26) N(7) 3.217(7) no . 55501
H(26) C(23) 3.223(9) no . 55501
H(26) C(24) 2.021(10) no . 55501
H(26) C(26) 2.017(8) no . 55501
H(27) Cu(2) 3.204(6) no . 55501
H(27) N(7) 1.980(8) no . 55501
H(27) N(10) 2.919(8) no . 55501
H(27) C(22) 3.165(8) no . 55501
H(27) C(24) 3.218(9) no . 55501
H(27) C(25) 2.006(9) no . 55501
H(27) C(39) 3.420(8) no . 55501
H(28) Cu(2) 3.073(6) no . 55501
H(28) N(6) 1.994(7) no . 55501
H(28) N(8) 2.794(7) no . 55501
H(28) N(9) 3.190(7) no . 55501
H(28) N(11) 2.694(9) no . 55501
H(28) C(3) 3.147(8) no . 65501
H(28) C(4) 2.942(9) no . 65501
H(28) C(5) 3.391(8) no . 65501
H(28) C(21) 3.227(8) no . 55501
H(28) C(28) 2.006(8) no . 55501
H(28) C(29) 2.928(8) no . 55501
H(28) C(33) 2.502(8) no . 55501
H(28) C(34) 2.881(7) no . 55501
H(28) C(41) 3.447(9) no . 55501
H(29) O(9) 2.837(8) no . 55501
H(29) N(6) 2.006(7) no . 55501
H(29) N(8) 3.140(7) no . 55501
H(29) C(4) 3.324(8) no . 65501
H(29) C(21) 2.511(8) no . 55501
H(29) C(28) 2.015(8) no . 55501
H(29) C(29) 2.622(8) no . 55501
H(29) C(33) 2.802(8) no . 55501
H(30) O(9) 2.370(8) no . 55501
H(30) N(8) 3.231(8) no . 55501
H(30) C(5) 3.588(8) no . 65501
H(30) C(27) 2.698(8) no . 55501
H(30) C(28) 2.024(8) no . 55501
H(30) C(30) 2.038(9) no . 55501
H(30) C(31) 3.250(9) no . 55501
H(31) C(28) 3.245(9) no . 55501
H(31) C(29) 2.041(9) no . 55501
H(31) C(31) 2.040(9) no . 55501
H(31) C(32) 3.253(9) no . 55501
H(32) N(8) 3.245(8) no . 55501
H(32) C(29) 3.254(9) no . 55501
H(32) C(30) 2.043(9) no . 55501
H(32) C(32) 2.054(9) no . 55501
H(33) Cu(2) 3.150(6) no . 55501
H(33) N(8) 1.968(7) no . 55501
H(33) N(10) 2.754(8) no . 55501
H(33) C(28) 3.158(8) no . 55501
H(33) C(30) 3.242(9) no . 55501
H(33) C(31) 2.033(9) no . 55501
H(33) C(39) 3.043(9) no . 55501
H(34) Cu(2) 3.210(6) no . 55501
H(34) Cl(4) 3.506(6) no . 55501
H(34) O(7) 3.378(7) no . 55501
H(34) O(14) 2.287(8) no . 55501
H(34) N(6) 1.996(7) no . 55501
H(34) N(7) 3.173(7) no . 55501
H(34) N(9) 2.849(7) no . 55501
H(34) C(21) 2.431(8) no . 55501
H(34) C(22) 2.747(8) no . 55501
H(34) C(23) 3.545(8) no . 55501
H(34) C(27) 3.221(8) no . 55501
H(34) C(34) 2.033(8) no . 55501
H(34) C(35) 2.907(8) no . 55501
H(35) N(6) 1.996(7) no . 55501
H(35) N(9) 3.136(7) no . 55501
H(35) C(21) 2.849(8) no . 55501
H(35) C(27) 2.482(8) no . 55501
H(35) C(34) 2.038(8) no . 55501
H(35) C(35) 2.656(8) no . 55501
H(35) C(40) 2.980(8) no . 56501
H(36) N(9) 3.237(8) no . 55501
H(36) C(33) 2.710(8) no . 55501
H(36) C(34) 2.039(8) no . 55501
H(36) C(36) 2.049(9) no . 55501
H(36) C(37) 3.249(9) no . 55501
H(37) C(34) 3.244(8) no . 55501
H(37) C(35) 2.040(8) no . 55501
H(37) C(37) 2.028(9) no . 55501
H(37) C(38) 3.240(9) no . 55501
H(38) N(9) 3.236(8) no . 55501
H(38) C(9) 3.284(9) no . 65501
H(38) C(10) 3.178(9) no . 65501
H(38) C(35) 3.246(9) no . 55501
H(38) C(36) 2.027(9) no . 55501
H(38) C(38) 2.038(8) no . 55501
H(39) Cu(2) 3.128(6) no . 55501
H(39) N(9) 1.982(8) no . 55501
H(39) N(10) 2.734(8) no . 55501
H(39) N(11) 3.527(9) no . 55501
H(39) C(34) 3.155(8) no . 55501
H(39) C(36) 3.230(9) no . 55501
H(39) C(37) 2.022(9) no . 55501
H(39) C(39) 3.106(8) no . 55501
H(40) N(10) 3.030(8) no . 55501
H(40) C(39) 1.980(9) no . 55501
H(41) N(10) 3.021(8) no . 55501
H(41) C(39) 1.971(9) no . 55501
H(42) N(10) 3.027(8) no . 55501
H(42) C(39) 1.976(8) no . 55501

loop_
_geom_torsion_atom_site_label_1
_geom_torsion_atom_site_label_2
_geom_torsion_atom_site_label_3
_geom_torsion_atom_site_label_4
_geom_torsion
_geom_torsion_publ_flag
_geom_torsion_site_symmetry_1
_geom_torsion_site_symmetry_2
_geom_torsion_site_symmetry_3
_geom_torsion_site_symmetry_4
N(2) Cu(1) N(1) C(1) -25.6(3) yes . . . .
N(2) Cu(1) N(1) C(7) -144.0(3) yes . . . .
N(2) Cu(1) N(1) C(13) 94.5(3) yes . . . .
N(3) Cu(1) N(1) C(1) 89.2(3) yes . . . .
N(3) Cu(1) N(1) C(7) -29.2(3) yes . . . .
N(3) Cu(1) N(1) C(13) -150.7(3) yes . . . .
N(4) Cu(1) N(1) C(1) -145.2(3) yes . . . .
N(4) Cu(1) N(1) C(7) 96.4(3) yes . . . .
N(4) Cu(1) N(1) C(13) -25.1(3) yes . . . .
N(1) Cu(1) N(2) C(2) 7.7(4) yes . . . .
N(1) Cu(1) N(2) C(6) -167.3(5) yes . . . .
N(3) Cu(1) N(2) C(2) -70.3(4) yes . . . .
N(3) Cu(1) N(2) C(6) 114.7(5) yes . . . .
N(4) Cu(1) N(2) C(2) 85.1(4) yes . . . .
N(4) Cu(1) N(2) C(6) -89.9(5) yes . . . .
N(5) Cu(1) N(2) C(2) -171.3(4) yes . . . .
N(5) Cu(1) N(2) C(6) 13.8(5) yes . . . .
N(1) Cu(1) N(3) C(8) 13.5(3) yes . . . .
N(1) Cu(1) N(3) C(12) -160.5(5) yes . . . .
N(2) Cu(1) N(3) C(8) 92.0(4) yes . . . .
N(2) Cu(1) N(3) C(12) -82.0(5) yes . . . .
N(4) Cu(1) N(3) C(8) -61.8(4) yes . . . .
N(4) Cu(1) N(3) C(12) 124.2(4) yes . . . .
N(5) Cu(1) N(3) C(8) -165.3(3) yes . . . .
N(5) Cu(1) N(3) C(12) 20.7(5) yes . . . .
N(1) Cu(1) N(4) C(14) 8.0(4) yes . . . .
N(1) Cu(1) N(4) C(18) -163.1(5) yes . . . .
N(2) Cu(1) N(4) C(14) -69.5(4) yes . . . .
N(2) Cu(1) N(4) C(18) 119.4(5) yes . . . .
N(3) Cu(1) N(4) C(14) 83.1(4) yes . . . .
N(3) Cu(1) N(4) C(18) -88.0(5) yes . . . .
N(5) Cu(1) N(4) C(14) -174.1(4) yes . . . .
N(5) Cu(1) N(4) C(18) 14.8(5) yes . . . .
N(7) Cu(2) N(6) C(21) 25.9(3) yes . . . .
N(7) Cu(2) N(6) C(27) 144.2(3) yes . . . .
N(7) Cu(2) N(6) C(33) -94.5(3) yes . . . .
N(8) Cu(2) N(6) C(21) -89.6(3) yes . . . .
N(8) Cu(2) N(6) C(27) 28.7(3) yes . . . .
N(8) Cu(2) N(6) C(33) 150.1(3) yes . . . .
N(9) Cu(2) N(6) C(21) 141.3(3) yes . . . .
N(9) Cu(2) N(6) C(27) -100.3(3) yes . . . .
N(9) Cu(2) N(6) C(33) 21.0(3) yes . . . .
N(6) Cu(2) N(7) C(22) -9.3(4) yes . . . .
N(6) Cu(2) N(7) C(26) 165.7(5) yes . . . .
N(8) Cu(2) N(7) C(22) 68.7(4) yes . . . .
N(8) Cu(2) N(7) C(26) -116.4(5) yes . . . .
N(9) Cu(2) N(7) C(22) -88.4(4) yes . . . .
N(9) Cu(2) N(7) C(26) 86.6(5) yes . . . .
N(10) Cu(2) N(7) C(22) 169.0(4) yes . . . .
N(10) Cu(2) N(7) C(26) -16.1(5) yes . . . .
N(6) Cu(2) N(8) C(28) -13.5(3) yes . . . .
N(6) Cu(2) N(8) C(32) 162.4(5) yes . . . .
N(7) Cu(2) N(8) C(28) -91.6(4) yes . . . .
N(7) Cu(2) N(8) C(32) 84.3(5) yes . . . .
N(9) Cu(2) N(8) C(28) 61.9(4) yes . . . .
N(9) Cu(2) N(8) C(32) -122.2(4) yes . . . .
N(10) Cu(2) N(8) C(28) 165.7(3) yes . . . .
N(10) Cu(2) N(8) C(32) -18.4(5) yes . . . .
N(6) Cu(2) N(9) C(34) -7.2(4) yes . . . .
N(6) Cu(2) N(9) C(38) 167.0(5) yes . . . .
N(7) Cu(2) N(9) C(34) 71.4(4) yes . . . .
N(7) Cu(2) N(9) C(38) -114.4(4) yes . . . .
N(8) Cu(2) N(9) C(34) -82.0(4) yes . . . .
N(8) Cu(2) N(9) C(38) 92.1(5) yes . . . .
N(10) Cu(2) N(9) C(34) 175.1(4) yes . . . .
N(10) Cu(2) N(9) C(38) -10.7(5) yes . . . .
Cu(1) N(1) C(1) C(2) 38.7(5) yes . . . .
Cu(1) N(1) C(1) H(1) 158.4(6) no . . . .
Cu(1) N(1) C(1) H(2) -81.6(6) no . . . .
C(7) N(1) C(1) C(2) 154.8(4) yes . . . .
C(7) N(1) C(1) H(1) -85.6(7) no . . . .
C(7) N(1) C(1) H(2) 34.4(7) no . . . .
C(13) N(1) C(1) C(2) -78.8(6) yes . . . .
C(13) N(1) C(1) H(1) 40.8(7) no . . . .
C(13) N(1) C(1) H(2) 160.8(6) no . . . .
Cu(1) N(1) C(7) C(8) 40.4(5) yes . . . .
Cu(1) N(1) C(7) H(7) 161.0(6) no . . . .
Cu(1) N(1) C(7) H(8) -79.3(7) no . . . .
C(1) N(1) C(7) C(8) -75.8(5) yes . . . .
C(1) N(1) C(7) H(7) 44.8(7) no . . . .
C(1) N(1) C(7) H(8) 164.5(6) no . . . .
C(13) N(1) C(7) C(8) 158.5(4) yes . . . .
C(13) N(1) C(7) H(7) -80.9(7) no . . . .
C(13) N(1) C(7) H(8) 38.8(7) no . . . .
Cu(1) N(1) C(13) C(14) 37.0(5) yes . . . .
Cu(1) N(1) C(13) H(13) 157.0(6) no . . . .
Cu(1) N(1) C(13) H(14) -83.1(6) no . . . .
C(1) N(1) C(13) C(14) 154.3(4) yes . . . .
C(1) N(1) C(13) H(13) -85.7(7) no . . . .
C(1) N(1) C(13) H(14) 34.2(7) no . . . .
C(7) N(1) C(13) C(14) -80.6(5) yes . . . .
C(7) N(1) C(13) H(13) 39.4(7) no . . . .
C(7) N(1) C(13) H(14) 159.3(6) no . . . .
Cu(1) N(2) C(2) C(1) 13.3(6) yes . . . .
Cu(1) N(2) C(2) C(3) -171.1(5) yes . . . .
C(6) N(2) C(2) C(1) -171.2(5) yes . . . .
C(6) N(2) C(2) C(3) 4.4(8) yes . . . .
Cu(1) N(2) C(6) C(5) 172.3(5) yes . . . .
Cu(1) N(2) C(6) H(6) -7.4(10) no . . . .
C(2) N(2) C(6) C(5) -2.3(8) yes . . . .
C(2) N(2) C(6) H(6) 178.0(7) no . . . .
Cu(1) N(3) C(8) C(7) 6.3(6) yes . . . .
Cu(1) N(3) C(8) C(9) -174.2(5) yes . . . .
C(12) N(3) C(8) C(7) -179.1(4) yes . . . .
C(12) N(3) C(8) C(9) 0.4(8) yes . . . .
Cu(1) N(3) C(12) C(11) 173.9(5) yes . . . .
Cu(1) N(3) C(12) H(12) -6.5(9) no . . . .
C(8) N(3) C(12) C(11) 0.2(8) yes . . . .
C(8) N(3) C(12) H(12) 179.7(36) no . . . .
Cu(1) N(4) C(14) C(13) 11.6(6) yes . . . .
Cu(1) N(4) C(14) C(15) -171.2(5) yes . . . .
C(18) N(4) C(14) C(13) -176.6(5) yes . . . .
C(18) N(4) C(14) C(15) 0.7(9) yes . . . .
Cu(1) N(4) C(18) C(17) 171.9(5) yes . . . .
Cu(1) N(4) C(18) H(18) -8.3(10) no . . . .
C(14) N(4) C(18) C(17) 1.3(9) yes . . . .
C(14) N(4) C(18) H(18) -178.9(7) no . . . .
Cu(2) N(6) C(21) C(22) -37.8(5) yes . . . .
Cu(2) N(6) C(21) H(22) 82.6(6) no . . . .
Cu(2) N(6) C(21) H(23) -157.5(6) no . . . .
C(27) N(6) C(21) C(22) -153.2(4) yes . . . .
C(27) N(6) C(21) H(22) -32.8(7) no . . . .
C(27) N(6) C(21) H(23) 87.0(7) no . . . .
C(33) N(6) C(21) C(22) 80.8(5) yes . . . .
C(33) N(6) C(21) H(22) -158.8(6) no . . . .
C(33) N(6) C(21) H(23) -39.0(7) no . . . .
Cu(2) N(6) C(27) C(28) -39.5(5) yes . . . .
Cu(2) N(6) C(27) H(28) 79.8(6) no . . . .
Cu(2) N(6) C(27) H(29) -160.5(6) no . . . .
C(21) N(6) C(27) C(28) 76.9(5) yes . . . .
C(21) N(6) C(27) H(28) -163.8(6) no . . . .
C(21) N(6) C(27) H(29) -44.2(7) no . . . .
C(33) N(6) C(27) C(28) -158.0(4) yes . . . .
C(33) N(6) C(27) H(28) -38.7(7) no . . . .
C(33) N(6) C(27) H(29) 80.9(7) no . . . .
Cu(2) N(6) C(33) C(34) -30.6(5) yes . . . .
Cu(2) N(6) C(33) H(34) 89.4(6) no . . . .
Cu(2) N(6) C(33) H(35) -151.1(5) no . . . .
C(21) N(6) C(33) C(34) -148.7(4) yes . . . .
C(21) N(6) C(33) H(34) -28.7(7) no . . . .
C(21) N(6) C(33) H(35) 90.8(6) no . . . .
C(27) N(6) C(33) C(34) 86.6(5) yes . . . .
C(27) N(6) C(33) H(34) -153.4(6) no . . . .
C(27) N(6) C(33) H(35) -33.9(7) no . . . .
Cu(2) N(7) C(22) C(21) -10.1(6) yes . . . .
Cu(2) N(7) C(22) C(23) 173.6(5) yes . . . .
C(26) N(7) C(22) C(21) 174.3(5) yes . . . .
C(26) N(7) C(22) C(23) -1.9(8) yes . . . .
Cu(2) N(7) C(26) C(25) -173.8(5) yes . . . .
Cu(2) N(7) C(26) H(27) 5.8(10) no . . . .
C(22) N(7) C(26) C(25) 0.9(8) yes . . . .
C(22) N(7) C(26) H(27) -179.6(7) no . . . .
Cu(2) N(8) C(28) C(27) -5.9(6) yes . . . .
Cu(2) N(8) C(28) C(29) 176.3(5) yes . . . .
C(32) N(8) C(28) C(27) 177.8(4) yes . . . .
C(32) N(8) C(28) C(29) -0.0(8) yes . . . .
Cu(2) N(8) C(32) C(31) -176.7(5) yes . . . .
Cu(2) N(8) C(32) H(33) 3.2(9) no . . . .
C(28) N(8) C(32) C(31) -1.0(8) yes . . . .
C(28) N(8) C(32) H(33) 178.9(6) no . . . .
Cu(2) N(9) C(34) C(33) -8.8(6) yes . . . .
Cu(2) N(9) C(34) C(35) 175.1(4) yes . . . .
C(38) N(9) C(34) C(33) 176.5(4) yes . . . .
C(38) N(9) C(34) C(35) 0.4(8) yes . . . .
Cu(2) N(9) C(38) C(37) -175.0(5) yes . . . .
Cu(2) N(9) C(38) H(39) 5.1(9) no . . . .
C(34) N(9) C(38) C(37) -1.1(8) yes . . . .
C(34) N(9) C(38) H(39) 179.1(6) no . . . .
N(1) C(1) C(2) N(2) -35.2(7) yes . . . .
N(1) C(1) C(2) C(3) 149.3(6) yes . . . .
H(1) C(1) C(2) N(2) -154.8(6) no . . . .
H(1) C(1) C(2) C(3) 29.6(9) no . . . .
H(2) C(1) C(2) N(2) 85.1(7) no . . . .
H(2) C(1) C(2) C(3) -90.4(8) no . . . .
N(2) C(2) C(3) C(4) -2.9(9) yes . . . .
N(2) C(2) C(3) H(3) 177.1(7) no . . . .
C(1) C(2) C(3) C(4) 172.4(6) yes . . . .
C(1) C(2) C(3) H(3) -7.6(10) no . . . .
C(2) C(3) C(4) C(5) -0.8(9) yes . . . .
C(2) C(3) C(4) H(4) 179.4(8) no . . . .
H(3) C(3) C(4) C(5) 179.2(7) no . . . .
H(3) C(3) C(4) H(4) -0.6(12) no . . . .
C(3) C(4) C(5) C(6) 2.7(9) yes . . . .
C(3) C(4) C(5) H(5) -177.4(8) no . . . .
H(4) C(4) C(5) C(6) -177.4(8) no . . . .
H(4) C(4) C(5) H(5) 2.4(13) no . . . .
C(4) C(5) C(6) N(2) -1.3(9) yes . . . .
C(4) C(5) C(6) H(6) 178.4(7) no . . . .
H(5) C(5) C(6) N(2) 178.9(7) no . . . .
H(5) C(5) C(6) H(6) -1.4(12) no . . . .
N(1) C(7) C(8) N(3) -31.3(6) yes . . . .
N(1) C(7) C(8) C(9) 149.2(6) yes . . . .
H(7) C(7) C(8) N(3) -152.0(6) no . . . .
H(7) C(7) C(8) C(9) 28.5(9) no . . . .
H(8) C(7) C(8) N(3) 88.2(7) no . . . .
H(8) C(7) C(8) C(9) -91.3(8) no . . . .
N(3) C(8) C(9) C(10) -0.1(9) yes . . . .
N(3) C(8) C(9) H(9) -179.9(62) no . . . .
C(7) C(8) C(9) C(10) 179.3(6) yes . . . .
C(7) C(8) C(9) H(9) -0.4(11) no . . . .
C(8) C(9) C(10) C(11) -0.8(9) yes . . . .
C(8) C(9) C(10) H(10) 178.6(8) no . . . .
H(9) C(9) C(10) C(11) 179.0(8) no . . . .
H(9) C(9) C(10) H(10) -1.6(12) no . . . .
C(9) C(10) C(11) C(12) 1.3(10) yes . . . .
C(9) C(10) C(11) H(11) -178.4(8) no . . . .
H(10) C(10) C(11) C(12) -178.1(8) no . . . .
H(10) C(10) C(11) H(11) 2.2(13) no . . . .
C(10) C(11) C(12) N(3) -1.1(9) yes . . . .
C(10) C(11) C(12) H(12) 179.4(7) no . . . .
H(11) C(11) C(12) N(3) 178.7(7) no . . . .
H(11) C(11) C(12) H(12) -0.8(12) no . . . .
N(1) C(13) C(14) N(4) -32.9(7) yes . . . .
N(1) C(13) C(14) C(15) 149.9(6) yes . . . .
H(13) C(13) C(14) N(4) -152.8(6) no . . . .
H(13) C(13) C(14) C(15) 30.0(9) no . . . .
H(14) C(13) C(14) N(4) 87.2(7) no . . . .
H(14) C(13) C(14) C(15) -90.1(8) no . . . .
N(4) C(14) C(15) C(16) -1.5(10) yes . . . .
N(4) C(14) C(15) H(15) 178.3(8) no . . . .
C(13) C(14) C(15) C(16) 175.5(6) yes . . . .
C(13) C(14) C(15) H(15) -4.6(11) no . . . .
C(14) C(15) C(16) C(17) 0.4(10) yes . . . .
C(14) C(15) C(16) H(16) -179.8(72) no . . . .
H(15) C(15) C(16) C(17) -179.4(8) no . . . .
H(15) C(15) C(16) H(16) 0.3(14) no . . . .
C(15) C(16) C(17) C(18) 1.4(11) yes . . . .
C(15) C(16) C(17) H(17) -178.4(9) no . . . .
H(16) C(16) C(17) C(18) -178.4(8) no . . . .
H(16) C(16) C(17) H(17) 1.8(14) no . . . .
C(16) C(17) C(18) N(4) -2.3(10) yes . . . .
C(16) C(17) C(18) H(18) 177.9(8) no . . . .
H(17) C(17) C(18) N(4) 177.5(8) no . . . .
H(17) C(17) C(18) H(18) -2.3(13) no . . . .
N(6) C(21) C(22) N(7) 32.4(7) yes . . . .
N(6) C(21) C(22) C(23) -151.4(6) yes . . . .
H(22) C(21) C(22) N(7) -87.8(7) no . . . .
H(22) C(21) C(22) C(23) 88.3(8) no . . . .
H(23) C(21) C(22) N(7) 152.5(6) no . . . .
H(23) C(21) C(22) C(23) -31.4(9) no . . . .
N(7) C(22) C(23) C(24) 1.8(9) yes . . . .
N(7) C(22) C(23) H(24) -179.0(7) no . . . .
C(21) C(22) C(23) C(24) -174.1(5) yes . . . .
C(21) C(22) C(23) H(24) 5.1(10) no . . . .
C(22) C(23) C(24) C(25) -0.7(9) yes . . . .
C(22) C(23) C(24) H(25) 179.6(7) no . . . .
H(24) C(23) C(24) C(25) -179.8(72) no . . . .
H(24) C(23) C(24) H(25) 0.5(12) no . . . .
C(23) C(24) C(25) C(26) -0.4(9) yes . . . .
C(23) C(24) C(25) H(26) -180.0(88) no . . . .
H(25) C(24) C(25) C(26) 179.3(7) no . . . .
H(25) C(24) C(25) H(26) -0.3(12) no . . . .
C(24) C(25) C(26) N(7) 0.3(9) yes . . . .
C(24) C(25) C(26) H(27) -179.3(7) no . . . .
H(26) C(25) C(26) N(7) 179.9(88) no . . . .
H(26) C(25) C(26) H(27) 0.3(12) no . . . .
N(6) C(27) C(28) N(8) 30.9(7) yes . . . .
N(6) C(27) C(28) C(29) -151.3(5) yes . . . .
H(28) C(27) C(28) N(8) -88.4(7) no . . . .
H(28) C(27) C(28) C(29) 89.4(8) no . . . .
H(29) C(27) C(28) N(8) 152.1(6) no . . . .
H(29) C(27) C(28) C(29) -30.2(8) no . . . .
N(8) C(28) C(29) C(30) 1.0(9) yes . . . .
N(8) C(28) C(29) H(30) -179.8(51) no . . . .
C(27) C(28) C(29) C(30) -176.6(5) yes . . . .
C(27) C(28) C(29) H(30) 2.5(10) no . . . .
C(28) C(29) C(30) C(31) -1.0(9) yes . . . .
C(28) C(29) C(30) H(31) 179.8(51) no . . . .
H(30) C(29) C(30) C(31) 179.9(51) no . . . .
H(30) C(29) C(30) H(31) 0.7(12) no . . . .
C(29) C(30) C(31) C(32) 0.0(9) yes . . . .
C(29) C(30) C(31) H(32) 179.7(51) no . . . .
H(31) C(30) C(31) C(32) 179.2(8) no . . . .
H(31) C(30) C(31) H(32) -1.1(13) no . . . .
C(30) C(31) C(32) N(8) 1.0(9) yes . . . .
C(30) C(31) C(32) H(33) -178.9(7) no . . . .
H(32) C(31) C(32) N(8) -178.7(7) no . . . .
H(32) C(31) C(32) H(33) 1.4(11) no . . . .
N(6) C(33) C(34) N(9) 26.8(7) yes . . . .
N(6) C(33) C(34) C(35) -157.1(5) yes . . . .
H(34) C(33) C(34) N(9) -93.4(7) no . . . .
H(34) C(33) C(34) C(35) 82.8(8) no . . . .
H(35) C(33) C(34) N(9) 147.1(6) no . . . .
H(35) C(33) C(34) C(35) -36.7(9) no . . . .
N(9) C(34) C(35) C(36) -0.4(9) yes . . . .
N(9) C(34) C(35) H(36) 179.9(72) no . . . .
C(33) C(34) C(35) C(36) -176.3(5) yes . . . .
C(33) C(34) C(35) H(36) 4.1(10) no . . . .
C(34) C(35) C(36) C(37) 1.1(9) yes . . . .
C(34) C(35) C(36) H(37) -178.5(7) no . . . .
H(36) C(35) C(36) C(37) -179.2(7) no . . . .
H(36) C(35) C(36) H(37) 1.2(12) no . . . .
C(35) C(36) C(37) C(38) -1.8(9) yes . . . .
C(35) C(36) C(37) H(38) 177.9(7) no . . . .
H(37) C(36) C(37) C(38) 177.8(7) no . . . .
H(37) C(36) C(37) H(38) -2.5(12) no . . . .
C(36) C(37) C(38) N(9) 1.8(9) yes . . . .
C(36) C(37) C(38) H(39) -178.3(7) no . . . .
H(38) C(37) C(38) N(9) -177.9(7) no . . . .
H(38) C(37) C(38) H(39) 2.0(11) no . . . .
